data_7133323
loop_
_publ_author_name
'Katzer, Nicholas J.'
'Kaur, Mandeep'
'Sen, Asmita'
'Nimaiyar, Rupal'
'Autschbach, Jochen'
'Arnold, Polly L.'
'Hintermair, Ulrich'

_publ_section_title
;
 Tetraphenylpentalenide organolanthanide complexes.
;
_journal_issue 72
_journal_name_full 'Chemical communications (Cambridge, England)'
_journal_page_first 9749
_journal_page_last 9752
_journal_paper_doi 10.1039/d4cc02570a
_journal_volume 60
_journal_year 2024
_chemical_formula_moiety 'C80 H76 Ce K O4, 0.699(C4 H8 O), 0.15(C6 H14)'
_chemical_formula_sum 'C83.7 H83.7 Ce K O4.7'
_chemical_formula_weight 1344.02
_space_group_crystal_system triclinic
_space_group_IT_number 2
_space_group_name_Hall '-P 1'
_space_group_name_H-M_alt 'P -1'
_atom_sites_solution_hydrogens geom
_atom_sites_solution_primary dual
_audit_creation_date 2024-06-10
_audit_creation_method
;
Olex2 1.5
(compiled 2024.01.12 svn.r2f8d729c for OlexSys, GUI svn.r6928)
;
_audit_update_record
;
2024-06-18 deposited with the CCDC.	2024-07-09 downloaded from the CCDC.
;
_cell_angle_alpha 80.8140(10)
_cell_angle_beta 88.2120(10)
_cell_angle_gamma 78.1130(10)
_cell_formula_units_Z 2
_cell_length_a 10.28560(10)
_cell_length_b 13.0071(2)
_cell_length_c 25.7130(3)
_cell_measurement_reflns_used 43010
_cell_measurement_temperature 99.98(12)
_cell_measurement_theta_max 79.5060
_cell_measurement_theta_min 3.5140
_cell_volume 3323.09(7)
_computing_cell_refinement 'CrysAlisPro 1.171.42.94a (Rigaku OD, 2023)'
_computing_data_collection 'CrysAlisPro 1.171.42.94a (Rigaku OD, 2023)'
_computing_data_reduction 'CrysAlisPro 1.171.42.94a (Rigaku OD, 2023)'
_computing_molecular_graphics 'Olex2 1.5 (Dolomanov et al., 2009)'
_computing_publication_material 'Olex2 1.5 (Dolomanov et al., 2009)'
_computing_structure_refinement 'SHELXL 2018/3 (Sheldrick, 2015)'
_computing_structure_solution 'SHELXT 2018/2 (Sheldrick, 2018)'
_diffrn_ambient_environment N~2~
_diffrn_ambient_temperature 99.98(12)
_diffrn_detector 'Hybrid Pixel Array Detector'
_diffrn_detector_area_resol_mean 10.0000
_diffrn_detector_type HyPix
_diffrn_measured_fraction_theta_full 0.999
_diffrn_measured_fraction_theta_max 0.986
_diffrn_measurement_details
;
List of Runs (angles in degrees, time in seconds):

  # Type    Start    End  Width  t~exp~   \w     \q     \k     \f   Frames
#------------------
  1  \w    -70.00 -11.00   0.50    1.86    ------------------  -47.69 122.00  13.00  118
  2  \w   -118.00 -65.00   0.50    1.86    ------------------  -47.69-150.00 129.00  106
  3  \w    -79.00 -52.00   0.50    1.86    ------------------  -47.69 150.00 175.00   54
  4  \w     45.00  84.00   0.50    1.86    ------------------   47.69-122.00 -68.00   78
  5  \w     75.00 111.00   0.50    1.86    ------------------   47.69-150.00 129.00   72
  6  \w   -100.00 -75.00   0.50    7.42    ------------------  -91.75-122.00 -68.00   50
  7  \w    -78.00 -53.00   0.50    7.42    ------------------  -91.75 122.00  13.00   50
  8  \w    -89.00 -64.00   0.50    7.42    ------------------  -91.75 150.00 175.00   50
  9  \w   -103.00 -78.00   0.50    7.42    ------------------  -91.75-150.00 129.00   50
 10  \w     88.00 113.00   0.50    7.42    ------------------  113.25-150.00 129.00   50
 11  \w     98.00 124.00   0.50    7.42    ------------------  113.25 150.00 175.00   52
 12  \w    137.00 162.00   0.50    7.42    ------------------  113.25 122.00  13.00   50
 13  \w     60.00  86.00   0.50    7.42    ------------------  113.25-122.00 -68.00   52
 14  \w     -5.00  21.00   0.50    1.86    ------------------   14.00  71.00-147.99   52
 15  \w     -6.00  21.00   0.50    1.86    ------------------   14.00  71.00 162.07   54
 16  \w      6.00  31.00   0.50    1.86    ------------------   22.00  61.00  20.10   50
 17  \w     11.00  38.00   0.50    1.86    ------------------   26.00  57.00 -76.77   54
 18  \w    -46.00 -20.00   0.50    1.86    ------------------  -34.00 -53.00 -47.44   52
 19  \w     23.00  50.00   0.50    1.86    ------------------   34.00  51.00 154.97   54
 20  \w    -50.00 -25.00   0.50    1.86    ------------------  -38.00 -51.00 -67.51   50
 21  \w    -57.00 -31.00   0.50    1.86    ------------------  -42.00 -49.00  80.81   52
 22  \w    -40.00  26.00   0.50    1.86    ------------------  -47.69  37.00 120.00  132
 23  \w    -16.00  27.00   0.50    1.86    ------------------  -47.69  19.00 -90.00   86
 24  \w      2.00  28.00   0.50    1.86    ------------------  -47.69  19.00   0.00   52
 25  \w    -27.00  -1.00   0.50    1.86    ------------------   47.69 -19.00 -30.00   52
 26  \w   -163.00-103.00   0.50    7.42    ------------------  -91.75 -47.00  -2.08  120
 27  \w    -53.00 -28.00   0.50    7.42    ------------------  -91.75  45.00 150.00   50
 28  \w     45.00  72.00   0.50    7.42    ------------------  113.25 -88.00-166.73   54
 29  \w     79.00 106.00   0.50    7.42    ------------------  113.25 -94.00-180.00   54
 30  \w     44.00  70.00   0.50    7.42    ------------------  113.25 -61.00-120.00   52
 31  \w     46.00  72.00   0.50    7.42    ------------------  113.25 -94.00-180.00   52
 32  \w    131.00 157.00   0.50    7.42    ------------------  113.25  30.00  90.00   52
 33  \w     73.00 106.00   0.50    7.42    ------------------  113.25 -94.00 120.00   66
 34  \w    102.00 127.00   0.50    7.42    ------------------  113.25  30.00 120.00   50
 35  \w    140.00 165.00   0.50    7.42    ------------------  113.25 125.00  90.00   50
 36  \w    118.00 178.00   0.50    7.42    ------------------  113.25  77.00-150.00  120
 37  \w    145.00 171.00   0.50    7.42    ------------------  113.25  45.00 -30.00   52
 38  \w    113.00 140.00   0.50    7.42    ------------------  113.25  61.00 -90.00   54
 39  \w    153.00 178.00   0.50    7.42    ------------------  113.25  61.00 -90.00   50
 40  \w     49.00  97.00   0.50    7.42    ------------------  113.25 -94.00 150.00   96
 41  \w     44.00  69.00   0.50    7.42    ------------------  113.25 -61.00  30.00   50
 42  \w    123.00 149.00   0.50    7.42    ------------------  113.25  45.00 -60.00   52
 43  \w    106.00 137.00   0.50    7.42    ------------------  113.25 -88.00-166.73   62
 44  \w    101.00 132.00   0.50    7.42    ------------------  113.25 125.00  90.00   62
 45  \w     57.00  83.00   0.50    7.42    ------------------  113.25-125.00  60.00   52
 46  \w     66.00  92.00   0.50    7.42    ------------------  113.25-125.00 -90.00   52
 47  \w     43.00  78.00   0.50    7.42    ------------------  113.25 -77.00 150.00   70
 48  \w    123.00 167.00   0.50    7.42    ------------------  113.25 125.00 150.00   88
 49  \w     47.00  72.00   0.50    7.42    -  113.25 -94.00 120.00   50
 50  \w     44.00 110.00   0.50    7.42    -  113.25-125.00-180.00  132
 51  \w     51.00  76.00   0.50    7.42    -  113.25 -75.00 -73.90   50
 52  \w    107.00 133.00   0.50    7.42    -  113.25 -83.00 105.79   52
 53  \w    103.00 129.00   0.50    7.42    -  113.25 -77.00 150.00   52
 54  \w    137.00 175.00   0.50    7.42    -  113.25  77.00   0.00   76
 55  \w    107.00 137.00   0.50    7.42    -  113.25  45.00-150.00   60
 56  \w    111.00 137.00   0.50    7.42    -  113.25  30.00  30.00   52
 57  \w    107.00 134.00   0.50    7.42    -  113.25  61.00 150.00   54
 58  \w     46.00 105.00   0.50    7.42    -  113.25 -94.00 -30.00  118
 59  \w     47.00 106.00   0.50    7.42    -  113.25 -94.00-120.00  118
 60  \w     44.00  70.00   0.50    7.42    -  113.25 -77.00 -30.00   52
 61  \w    101.00 138.00   0.50    7.42    -  113.25  45.00 -30.00   74
 62  \w     94.00 120.00   0.50    7.42    -  113.25 -84.00-101.15   52
 63  \w     55.00  87.00   0.50    7.42    -  113.25 -77.00  60.00   64
 64  \w     91.00 122.00   0.50    7.42    -  113.25 -77.00  60.00   62
 65  \w    139.00 177.00   0.50    7.42    -  113.25 125.00-150.00   76
 66  \w    125.00 178.00   0.50    7.42    -  113.25  77.00  60.00  106
 67  \w    106.00 142.00   0.50    7.42    -  113.25  61.00-180.00   72
 68  \w     50.00  76.00   0.50    7.42    -  113.25 -77.00 -60.00   52
 69  \w    102.00 127.00   0.50    7.42    -  113.25 -77.00 -60.00   50
 70  \w     45.00  70.00   0.50    7.42    -  113.25 -82.00  17.35   50
 71  \w     81.00 122.00   0.50    7.42    -  113.25 -82.00  17.35   82
 72  \w     68.00  93.00   0.50    7.42    -  113.25   5.00  84.48   50
 73  \w     76.00 106.00   0.50    7.42    -  113.25 -94.00-150.00   60
 74  \w    123.00 176.00   0.50    7.42    -  113.25  77.00  30.00  106
 75  \w    109.00 137.00   0.50    7.42    -  113.25  61.00-150.00   56
 76  \w     99.00 125.00   0.50    7.42    -  113.25 125.00-150.00   52
 77  \w     45.00  71.00   0.50    7.42    -  113.25 -61.00 -30.00   52
 78  \w    121.00 146.00   0.50    7.42    -  113.25  77.00 -90.00   50
 79  \w     57.00 106.00   0.50    7.42    -  113.25 -94.00   0.00   98
 80  \w     46.00  72.00   0.50    7.42    -  113.25-125.00 150.00   52
 81  \w     44.00 110.00   0.50    7.42    -  113.25-125.00-150.00  132
 82  \w    103.00 128.00   0.50    7.42    -  113.25 -88.00 -48.00   50
 83  \w    107.00 176.00   0.50    7.42    -  113.25  61.00 -30.00  138
 84  \w     71.00 106.00   0.50    7.42    -  113.25 -94.00 -90.00   70
 85  \w     98.00 123.00   0.50    7.42    -  113.25   5.00  84.48   50
 86  \w    139.00 165.00   0.50    7.42    -  113.25 125.00  30.00   52
 87  \w     95.00 143.00   0.50    7.42    -  113.25 125.00 120.00   96
 88  \w     42.00  67.00   0.50    7.42    -  113.25 -61.00  60.00   50
 89  \w     94.00 135.00   0.50    7.42    -  113.25 -75.00 -73.90   82
 90  \w     47.00  73.00   0.50    7.42    -  113.25 -76.00 167.05   52
 91  \w    109.00 135.00   0.50    7.42    -  113.25 -76.00 167.05   52
 92  \w    135.00 174.00   0.50    7.42    -  113.25 125.00-120.00   78
 93  \w     65.00 116.00   0.50    7.42    -  113.25 -88.00  42.50  102
 94  \w     75.00 111.00   0.50    7.42    -  113.25-125.00-120.00   72
 95  \w     66.00  93.00   0.50    7.42    -  113.25-125.00 -30.00   54
 96  \w    104.00 136.00   0.50    7.42    -  113.25  30.00  60.00   64
 97  \w    115.00 142.00   0.50    7.42    -  113.25  77.00  90.00   54
 98  \w    143.00 178.00   0.50    7.42    -  113.25  77.00 120.00   70
 99  \w    109.00 149.00   0.50    7.42    -  113.25  61.00-120.00   80
100  \w    109.00 168.00   0.50    7.42    -  113.25  61.00 -60.00  118
101  \w    123.00 149.00   0.50    7.42    -  113.25  61.00  90.00   52
102  \w     70.00 106.00   0.50    7.42    -  113.25 -94.00 -60.00   72
103  \w    105.00 154.00   0.50    7.42    -  113.25  15.00-120.00   98
104  \w    139.00 171.00   0.50    7.42    -  113.25  15.00 -60.00   64
105  \w    102.00 140.00   0.50    7.42    -  113.25  15.00  60.00   76
106  \w    103.00 136.00   0.50    7.42    -  113.25  45.00  60.00   66
107  \w     87.00 113.00   0.50    7.42    -  113.25 -77.00-120.00   52
108  \w     43.00  70.00   0.50    7.42    -  113.25 -61.00-180.00   54
109  \w     52.00  77.00   0.50    7.42    -  113.25 -77.00  90.00   50
110  \w    106.00 132.00   0.50    7.42    -  113.25 -82.00-165.19   52
111  \w     84.00 110.00   0.50    7.42    -  113.25 -82.00 135.44   52
112  \w    144.00 175.00   0.50    7.42    -  113.25  30.00 120.00   62
;
_diffrn_measurement_device 'four-circle diffractometer'
_diffrn_measurement_device_type 'XtaLAB Synergy, Dualflex, HyPix'
_diffrn_measurement_method '\w scans'
_diffrn_orient_matrix_type 'CrysAlisPro convention (1999,Acta A55,543-557)'
_diffrn_orient_matrix_UB_11 0.0013455000
_diffrn_orient_matrix_UB_12 -0.0723616000
_diffrn_orient_matrix_UB_13 0.0536970000
_diffrn_orient_matrix_UB_21 -0.0295561000
_diffrn_orient_matrix_UB_22 -0.0893623000
_diffrn_orient_matrix_UB_23 -0.0276823000
_diffrn_orient_matrix_UB_31 0.1501740000
_diffrn_orient_matrix_UB_32 -0.0423828000
_diffrn_orient_matrix_UB_33 -0.0058219000
_diffrn_radiation_monochromator mirror
_diffrn_radiation_probe x-ray
_diffrn_radiation_type 'Cu K\a'
_diffrn_radiation_wavelength 1.54184
_diffrn_reflns_av_R_equivalents 0.0673
_diffrn_reflns_av_unetI/netI 0.0390
_diffrn_reflns_Laue_measured_fraction_full 0.999
_diffrn_reflns_Laue_measured_fraction_max 0.986
_diffrn_reflns_limit_h_max 13
_diffrn_reflns_limit_h_min -10
_diffrn_reflns_limit_k_max 16
_diffrn_reflns_limit_k_min -16
_diffrn_reflns_limit_l_max 32
_diffrn_reflns_limit_l_min -32
_diffrn_reflns_number 82410
_diffrn_reflns_point_group_measured_fraction_full 0.999
_diffrn_reflns_point_group_measured_fraction_max 0.986
_diffrn_reflns_theta_full 67.684
_diffrn_reflns_theta_max 80.298
_diffrn_reflns_theta_min 3.482
_diffrn_source 'micro-focus sealed X-ray tube'
_diffrn_source_type 'PhotonJet (Cu) X-ray Source'
_exptl_absorpt_coefficient_mu 6.266
_exptl_absorpt_correction_T_max 1.000
_exptl_absorpt_correction_T_min 0.463
_exptl_absorpt_correction_type gaussian
_exptl_absorpt_process_details
;
CrysAlisPro 1.171.42.94a (Rigaku Oxford Diffraction, 2023)
Numerical absorption correction based on gaussian integration over
a multifaceted crystal model
Empirical absorption correction using spherical harmonics,
implemented in SCALE3 ABSPACK scaling algorithm.
;
_exptl_crystal_colour 'light orange'
_exptl_crystal_density_diffrn 1.343
_exptl_crystal_description needle
_exptl_crystal_F_000 1401
_exptl_crystal_size_max 0.414
_exptl_crystal_size_mid 0.031
_exptl_crystal_size_min 0.017
_refine_diff_density_max 1.505
_refine_diff_density_min -1.850
_refine_diff_density_rms 0.086
_refine_ls_extinction_coef 0.00036(5)
_refine_ls_extinction_expression Fc^*^=kFc[1+0.001xFc^2^\l^3^/sin(2\q)]^-1/4^
_refine_ls_extinction_method 'SHELXL-2018/3 (Sheldrick 2018)'
_refine_ls_goodness_of_fit_ref 1.048
_refine_ls_hydrogen_treatment constr
_refine_ls_matrix_type full
_refine_ls_number_parameters 879
_refine_ls_number_reflns 14324
_refine_ls_number_restraints 29
_refine_ls_restrained_S_all 1.048
_refine_ls_R_factor_all 0.0476
_refine_ls_R_factor_gt 0.0449
_refine_ls_shift/su_max 0.001
_refine_ls_shift/su_mean 0.000
_refine_ls_structure_factor_coef Fsqd
_refine_ls_weighting_details 'w=1/[\s^2^(Fo^2^)+(0.0475P)^2^+6.6961P] where P=(Fo^2^+2Fc^2^)/3'
_refine_ls_weighting_scheme calc
_refine_ls_wR_factor_gt 0.1089
_refine_ls_wR_factor_ref 0.1102
_reflns_Friedel_coverage 0.000
_reflns_number_gt 13541
_reflns_number_total 14324
_reflns_threshold_expression 'I > 2\s(I)'
_cod_data_source_file d4cc02570a2.cif
_cod_data_source_block pla23069_refinalized
_cod_depositor_comments 'Adding full bibliography for 7133320--7133330.cif.'
_cod_original_formula_sum 'C83.70 H83.70 Ce K O4.70'
_cod_database_code 7133323
_shelx_shelxl_version_number 2018/3
_chemical_oxdiff_formula 'Ce K O4 C80 H76'
_chemical_oxdiff_usercomment NJK-07-030
_shelx_space_group_comment
;
The symmetry employed for this shelxl refinement is uniquely defined
by the following loop, which should always be used as a source of
symmetry information in preference to the above space-group names.
They are only intended as comments.
;
_shelx_estimated_absorpt_t_max 0.901
_shelx_estimated_absorpt_t_min 0.181
_olex2_refinement_description
;
1. Fixed Uiso
 At 1.2 times of:
  All C(H) groups, All C(H,H) groups, All C(H,H,H,H) groups
 At 1.5 times of:
  All C(H,H,H) groups
2. Restrained distances
 O4-C83 \\sim O4-C78 \\sim O4-C79
 with sigma of 0.02
 C81-C78 \\sim C79-C80 \\sim C82-C83
 with sigma of 0.02
 C81-C82 \\sim C80-C82
 with sigma of 0.02
 C77-C76 \\sim C74-C73 \\sim C75-C73
 with sigma of 0.02
 C74-C76 \\sim C75-C76
 with sigma of 0.02
 C74-C73 \\sim C75-C73 \\sim C77-C76
 with sigma of 0.02
 C90-C89 \\sim C89-C88
 with sigma of 0.02
 O5-C84 \\sim O5-C87
 with sigma of 0.02
 C85-C84 \\sim C87-C86
 with sigma of 0.02
3. Rigid bond restraints
 C89, C88, C90
 with sigma for 1-2 distances of 0.01 and sigma for 1-3 distances of 0.01
4. Uiso/Uaniso restraints and constraints
C84 \\sim C90: within 2A with sigma of 0.04 and sigma for terminal atoms of
0.08 within 2A
C90 \\sim C89: within 2A with sigma of 0.04 and sigma for terminal atoms of
0.08 within 2A
5. Others
 Sof(H76C)=Sof(H76D)=Sof(C75)=Sof(H75A)=Sof(H75B)=Sof(H73C)=Sof(H73D)=1-FVAR(1)
 Sof(H76A)=Sof(H76B)=Sof(C74)=Sof(H74A)=Sof(H74B)=Sof(H73A)=Sof(H73B)=FVAR(1)
 Sof(H82C)=Sof(H82D)=Sof(C79)=Sof(H79A)=Sof(H79B)=Sof(C80)=Sof(H80A)=Sof(H80B)=
 1-FVAR(2)
 Sof(H82A)=Sof(H82B)=Sof(C81)=Sof(H81A)=Sof(H81B)=Sof(C78)=Sof(H78A)=Sof(H78B)=
 FVAR(2)
 Sof(C88)=Sof(H88A)=Sof(H88B)=Sof(C89)=Sof(H89A)=Sof(H89B)=Sof(C90)=Sof(H90A)=
 Sof(H90B)=Sof(H90C)=1-FVAR(3)
 Sof(O5)=Sof(C84)=Sof(H84A)=Sof(H84B)=Sof(C85)=Sof(H85A)=Sof(H85B)=Sof(C86)=
 Sof(H86A)=Sof(H86B)=Sof(C87)=Sof(H87A)=Sof(H87B)=FVAR(3)
6.a Secondary CH2 refined with riding coordinates:
 C67(H67A,H67B), C83(H83A,H83B), C82(H82C,H82D), C82(H82A,H82B), C68(H68A,
 H68B), C65(H65A,H65B), C70(H70A,H70B), C69(H69A,H69B), C84(H84A,H84B),
 C66(H66A,H66B), C72(H72A,H72B), C76(H76A,H76B), C76(H76C,H76D), C71(H71A,H71B),
  C85(H85A,H85B), C86(H86A,H86B), C87(H87A,H87B), C74(H74A,H74B), C75(H75A,
 H75B), C79(H79A,H79B), C80(H80A,H80B), C81(H81A,H81B), C78(H78A,H78B),
 C73(H73A,H73B), C73(H73C,H73D), C77(H77A,H77B), C88(H88A,H88B), C89(H89A,H89B)
6.b Aromatic/amide H refined with riding coordinates:
 C13(H13), C18(H18), C10(H10), C5(H5), C54(H54), C52(H52), C24(H24), C42(H42),
 C22(H22), C2(H2), C19(H19), C48(H48), C21(H21), C30(H30), C64(H64), C28(H28),
 C20(H20), C46(H46), C27(H27), C49(H49), C40(H40), C55(H55), C31(H31), C58(H58),
  C63(H63), C51(H51), C34(H34), C36(H36), C32(H32), C33(H33), C43(H43),
 C25(H25), C50(H50), C44(H44), C45(H45), C60(H60), C39(H39), C38(H38), C57(H57),
  C37(H37), C62(H62), C26(H26), C61(H61), C56(H56)
6.c Idealised Me refined as rotating group:
 C90(H90A,H90B,H90C)
;
_olex2_submission_special_instructions 'No special instructions were received'
_oxdiff_exptl_absorpt_empirical_details
;
Empirical correction (ABSPACK) includes:
- Absorption correction using spherical harmonics
- Frame scaling
;
_oxdiff_exptl_absorpt_empirical_full_max 1.899
_oxdiff_exptl_absorpt_empirical_full_min 0.637

loop_
_space_group_symop_operation_xyz
'x, y, z'
'-x, -y, -z'

loop_
_atom_site_label
_atom_site_type_symbol
_atom_site_fract_x
_atom_site_fract_y
_atom_site_fract_z
_atom_site_U_iso_or_equiv
_atom_site_adp_type
_atom_site_occupancy
_atom_site_site_symmetry_order
_atom_site_calc_flag
_atom_site_refinement_flags_posn
_atom_site_refinement_flags_adp
_atom_site_refinement_flags_occupancy
_atom_site_disorder_assembly
_atom_site_disorder_group
Ce1 Ce 0.67930(2) 0.66913(2) 0.24255(2) 0.02182(6) Uani 1 1 d . . . . .
K1 K 0.66473(7) 0.27216(6) 0.22311(3) 0.03380(16) Uani 1 1 d . . . . .
O1 O 0.9117(3) 0.1698(2) 0.25544(12) 0.0434(6) Uani 1 1 d . . . . .
O4 O 0.7663(3) 0.2363(3) 0.12935(12) 0.0563(9) Uani 1 1 d D . . . .
O2 O 0.6210(3) 0.1417(3) 0.31008(13) 0.0531(8) Uani 1 1 d . . . . .
O3 O 0.4258(3) 0.2515(3) 0.18668(16) 0.0575(9) Uani 1 1 d . . . . .
C17 C 0.3905(3) 0.8632(2) 0.18037(13) 0.0243(6) Uani 1 1 d . . . . .
C13 C 0.9217(3) 0.5018(2) 0.26425(13) 0.0250(6) Uani 1 1 d . . . . .
H13 H 1.004363 0.514064 0.274599 0.030 Uiso 1 1 calc R U . . .
C29 C 0.9233(3) 0.7922(3) 0.31105(13) 0.0249(6) Uani 1 1 d . . . . .
C9 C 0.6328(3) 0.5204(2) 0.18051(13) 0.0248(6) Uani 1 1 d . . . . .
C4 C 0.8216(3) 0.8160(2) 0.26977(13) 0.0239(6) Uani 1 1 d . . . . .
C14 C 0.8855(3) 0.5069(2) 0.21149(13) 0.0247(6) Uani 1 1 d . . . . .
C53 C 0.8403(3) 0.4496(3) 0.35716(13) 0.0262(6) Uani 1 1 d . . . . .
C41 C 0.6157(3) 0.5593(3) 0.12392(13) 0.0252(6) Uani 1 1 d . . . . .
C18 C 0.2553(3) 0.9028(3) 0.18837(14) 0.0301(7) Uani 1 1 d . . . . .
H18 H 0.227212 0.926662 0.220728 0.036 Uiso 1 1 calc R U . . .
C23 C 0.5683(3) 0.7850(3) 0.36620(13) 0.0261(6) Uani 1 1 d . . . . .
C10 C 0.5247(3) 0.5157(3) 0.21635(13) 0.0260(6) Uani 1 1 d . . . . .
H10 H 0.434179 0.530906 0.205803 0.031 Uiso 1 1 calc R U . . .
C1 C 0.4874(3) 0.8570(2) 0.22248(13) 0.0241(6) Uani 1 1 d . . . . .
C5 C 0.8505(3) 0.8233(2) 0.21583(13) 0.0234(6) Uani 1 1 d . . . . .
H5 H 0.938117 0.807261 0.202311 0.028 Uiso 1 1 calc R U . . .
C59 C 0.9730(3) 0.5156(3) 0.16567(14) 0.0283(7) Uani 1 1 d . . . . .
C12 C 0.8218(3) 0.4763(2) 0.30040(13) 0.0255(6) Uani 1 1 d . . . . .
C54 C 0.9287(3) 0.4922(3) 0.38377(14) 0.0294(7) Uani 1 1 d . . . . .
H54 H 0.975952 0.541314 0.364422 0.035 Uiso 1 1 calc R U . . .
C52 C 0.3660(3) 0.4295(3) 0.31082(15) 0.0323(7) Uani 1 1 d . . . . .
H52 H 0.350337 0.404682 0.279232 0.039 Uiso 1 1 calc R U . . .
C24 C 0.6671(3) 0.7092(3) 0.39449(14) 0.0280(7) Uani 1 1 d . . . . .
H24 H 0.745405 0.680481 0.376834 0.034 Uiso 1 1 calc R U . . .
C47 C 0.4761(3) 0.4765(2) 0.31434(13) 0.0252(6) Uani 1 1 d . . . . .
C42 C 0.5085(3) 0.5404(3) 0.09672(15) 0.0322(7) Uani 1 1 d . . . . .
H42 H 0.450715 0.498429 0.114854 0.039 Uiso 1 1 calc R U . . .
C6 C 0.7358(3) 0.8569(2) 0.18353(13) 0.0238(6) Uani 1 1 d . . . . .
C35 C 0.7414(3) 0.8835(3) 0.12629(13) 0.0262(6) Uani 1 1 d . . . . .
C22 C 0.4275(3) 0.8268(3) 0.13265(13) 0.0264(6) Uani 1 1 d . . . . .
H22 H 0.518357 0.798263 0.126488 0.032 Uiso 1 1 calc R U . . .
C2 C 0.4598(3) 0.8284(3) 0.27632(13) 0.0260(6) Uani 1 1 d . . . . .
H2 H 0.375462 0.817581 0.289440 0.031 Uiso 1 1 calc R U . . .
C8 C 0.6767(3) 0.8464(2) 0.27348(13) 0.0233(6) Uani 1 1 d . . . . .
C11 C 0.5673(3) 0.4860(2) 0.26909(13) 0.0252(6) Uani 1 1 d . . . . .
C19 C 0.1620(3) 0.9077(3) 0.15000(15) 0.0334(7) Uani 1 1 d . . . . .
H19 H 0.070891 0.935250 0.156266 0.040 Uiso 1 1 calc R U . . .
C48 C 0.4946(3) 0.5139(3) 0.36103(14) 0.0293(7) Uani 1 1 d . . . . .
H48 H 0.566964 0.547699 0.363902 0.035 Uiso 1 1 calc R U . . .
C7 C 0.6241(3) 0.8707(3) 0.21986(13) 0.0248(6) Uani 1 1 d . . . . .
C21 C 0.3335(3) 0.8317(3) 0.09399(14) 0.0319(7) Uani 1 1 d . . . . .
H21 H 0.360724 0.806911 0.061772 0.038 Uiso 1 1 calc R U . . .
C30 C 1.0517(3) 0.7360(3) 0.30239(14) 0.0285(7) Uani 1 1 d . . . . .
H30 H 1.071716 0.711403 0.269637 0.034 Uiso 1 1 calc R U . . .
C64 C 1.0705(3) 0.5775(3) 0.16194(16) 0.0333(8) Uani 1 1 d . . . . .
H64 H 1.082292 0.613598 0.190251 0.040 Uiso 1 1 calc R U . . .
C28 C 0.4549(3) 0.8272(3) 0.39404(14) 0.0306(7) Uani 1 1 d . . . . .
H28 H 0.385914 0.879209 0.375799 0.037 Uiso 1 1 calc R U . . .
C15 C 0.7514(3) 0.4872(2) 0.21296(13) 0.0244(6) Uani 1 1 d . . . . .
C20 C 0.1997(4) 0.8729(3) 0.10244(15) 0.0343(8) Uani 1 1 d . . . . .
H20 H 0.135390 0.877016 0.076065 0.041 Uiso 1 1 calc R U . . .
C3 C 0.5730(3) 0.8177(2) 0.30869(13) 0.0245(6) Uani 1 1 d . . . . .
C46 C 0.6981(3) 0.6216(3) 0.09548(14) 0.0285(7) Uani 1 1 d . . . . .
H46 H 0.770210 0.637096 0.112873 0.034 Uiso 1 1 calc R U . . .
C27 C 0.4421(4) 0.7940(3) 0.44781(15) 0.0352(8) Uani 1 1 d . . . . .
H27 H 0.365153 0.823931 0.465908 0.042 Uiso 1 1 calc R U . . .
C49 C 0.4081(4) 0.5021(3) 0.40356(14) 0.0347(8) Uani 1 1 d . . . . .
H49 H 0.422695 0.526969 0.435246 0.042 Uiso 1 1 calc R U . . .
C40 C 0.8516(3) 0.8377(3) 0.09767(14) 0.0310(7) Uani 1 1 d . . . . .
H40 H 0.921460 0.786893 0.116069 0.037 Uiso 1 1 calc R U . . .
C55 C 0.9485(4) 0.4643(3) 0.43749(15) 0.0359(8) Uani 1 1 d . . . . .
H55 H 1.009603 0.493793 0.454488 0.043 Uiso 1 1 calc R U . . .
C31 C 1.1501(4) 0.7156(3) 0.34032(15) 0.0362(8) Uani 1 1 d . . . . .
H31 H 1.236209 0.677234 0.333401 0.043 Uiso 1 1 calc R U . . .
C58 C 0.7729(3) 0.3776(3) 0.38767(15) 0.0338(8) Uani 1 1 d . . . . .
H58 H 0.712835 0.346793 0.370908 0.041 Uiso 1 1 calc R U . . .
C63 C 1.1509(4) 0.5870(3) 0.11723(18) 0.0411(9) Uani 1 1 d . . . . .
H63 H 1.216154 0.629587 0.115350 0.049 Uiso 1 1 calc R U . . .
C51 C 0.2798(4) 0.4189(3) 0.35307(16) 0.0373(8) Uani 1 1 d . . . . .
H51 H 0.205677 0.387112 0.350070 0.045 Uiso 1 1 calc R U . . .
C34 C 0.8983(4) 0.8282(3) 0.35959(14) 0.0322(7) Uani 1 1 d . . . . .
H34 H 0.812858 0.867811 0.366519 0.039 Uiso 1 1 calc R U . . .
O5 O 0.7994(4) 0.9943(4) 0.49293(18) 0.0449(13) Uani 0.699(9) 1 d D . P A 3
C36 C 0.6422(3) 0.9586(3) 0.09715(15) 0.0326(7) Uani 1 1 d . . . . .
H36 H 0.566843 0.992042 0.114976 0.039 Uiso 1 1 calc R U . . .
C32 C 1.1234(4) 0.7510(4) 0.38837(16) 0.0420(9) Uani 1 1 d . . . . .
H32 H 1.190835 0.736974 0.414470 0.050 Uiso 1 1 calc R U . . .
C33 C 0.9975(4) 0.8068(4) 0.39791(15) 0.0420(9) Uani 1 1 d . . . . .
H33 H 0.978394 0.830764 0.430864 0.050 Uiso 1 1 calc R U . . .
C43 C 0.4857(4) 0.5816(4) 0.04421(16) 0.0395(8) Uani 1 1 d . . . . .
H43 H 0.411297 0.569262 0.026960 0.047 Uiso 1 1 calc R U . . .
C25 C 0.6535(4) 0.6747(3) 0.44813(14) 0.0336(7) Uani 1 1 d . . . . .
H25 H 0.721355 0.621644 0.466399 0.040 Uiso 1 1 calc R U . . .
C16 C 0.7120(3) 0.4664(3) 0.26783(13) 0.0250(6) Uani 1 1 d . . . . .
C50 C 0.3009(4) 0.4541(3) 0.39955(15) 0.0387(9) Uani 1 1 d . . . . .
H50 H 0.242318 0.445518 0.428505 0.046 Uiso 1 1 calc R U . . .
C44 C 0.5700(4) 0.6409(4) 0.01629(16) 0.0421(9) Uani 1 1 d . . . . .
H44 H 0.555313 0.667280 -0.020132 0.051 Uiso 1 1 calc R U . . .
C45 C 0.6761(4) 0.6611(3) 0.04214(15) 0.0365(8) Uani 1 1 d . . . . .
H45 H 0.734122 0.702123 0.023431 0.044 Uiso 1 1 calc R U . . .
C60 C 0.9610(3) 0.4617(3) 0.12364(15) 0.0343(8) Uani 1 1 d . . . . .
H60 H 0.897447 0.417575 0.125548 0.041 Uiso 1 1 calc R U . . .
C39 C 0.8610(4) 0.8646(4) 0.04368(16) 0.0397(9) Uani 1 1 d . . . . .
H39 H 0.936526 0.832310 0.025573 0.048 Uiso 1 1 calc R U . . .
C38 C 0.7605(4) 0.9386(4) 0.01580(15) 0.0421(9) Uani 1 1 d . . . . .
H38 H 0.766605 0.956912 -0.021342 0.051 Uiso 1 1 calc R U . . .
C57 C 0.7919(4) 0.3504(3) 0.44157(16) 0.0422(9) Uani 1 1 d . . . . .
H57 H 0.744451 0.301883 0.461254 0.051 Uiso 1 1 calc R U . . .
C37 C 0.6512(4) 0.9856(3) 0.04266(15) 0.0398(9) Uani 1 1 d . . . . .
H37 H 0.582003 1.036476 0.023870 0.048 Uiso 1 1 calc R U . . .
C62 C 1.1356(4) 0.5347(4) 0.07583(18) 0.0466(10) Uani 1 1 d . . . . .
H62 H 1.189560 0.541879 0.045330 0.056 Uiso 1 1 calc R U . . .
C67 C 1.0552(4) 0.0396(4) 0.31245(19) 0.0472(10) Uani 1 1 d . . . . .
H67A H 1.117341 -0.029694 0.312903 0.057 Uiso 1 1 calc R U . . .
H67B H 1.016070 0.043147 0.347948 0.057 Uiso 1 1 calc R U . . .
C26 C 0.5409(4) 0.7174(3) 0.47512(15) 0.0372(8) Uani 1 1 d . . . . .
H26 H 0.531887 0.694354 0.511774 0.045 Uiso 1 1 calc R U . . .
C61 C 1.0411(4) 0.4717(4) 0.07895(17) 0.0426(9) Uani 1 1 d . . . . .
H61 H 1.030759 0.435253 0.050621 0.051 Uiso 1 1 calc R U . . .
C56 C 0.8796(4) 0.3934(4) 0.46696(16) 0.0423(9) Uani 1 1 d . . . . .
H56 H 0.892645 0.374797 0.503957 0.051 Uiso 1 1 calc R U . . .
C83 C 0.8722(4) 0.1451(3) 0.12931(16) 0.0406(9) Uani 1 1 d D . . . .
H83A H 0.839729 0.079061 0.142183 0.049 Uiso 1 1 calc R U . . .
H83B H 0.945293 0.149043 0.152623 0.049 Uiso 1 1 calc R U . . .
C82 C 0.9207(5) 0.1454(4) 0.07352(18) 0.0550(12) Uani 1 1 d D . . . .
H82C H 0.934674 0.072696 0.064475 0.066 Uiso 0.35(3) 1 calc R U P B 2
H82D H 1.006127 0.169527 0.069368 0.066 Uiso 0.35(3) 1 calc R U P B 2
H82A H 0.906741 0.081704 0.059627 0.066 Uiso 0.65(3) 1 calc R U P B 1
H82B H 1.015921 0.148849 0.070654 0.066 Uiso 0.65(3) 1 calc R U P B 1
C68 C 0.9490(4) 0.0557(3) 0.27137(16) 0.0384(8) Uani 1 1 d . . . . .
H68A H 0.983599 0.020155 0.240990 0.046 Uiso 1 1 calc R U . . .
H68B H 0.871750 0.026505 0.286233 0.046 Uiso 1 1 calc R U . . .
C65 C 1.0081(5) 0.2202(4) 0.2745(2) 0.0526(11) Uani 1 1 d . . . . .
H65A H 0.970161 0.259672 0.303162 0.063 Uiso 1 1 calc R U . . .
H65B H 1.037499 0.270545 0.245749 0.063 Uiso 1 1 calc R U . . .
C70 C 0.5694(5) 0.1638(4) 0.3965(2) 0.0521(11) Uani 1 1 d . . . . .
H70A H 0.546007 0.242287 0.393236 0.063 Uiso 1 1 calc R U . . .
H70B H 0.591163 0.132927 0.433688 0.063 Uiso 1 1 calc R U . . .
C69 C 0.6821(5) 0.1286(4) 0.3604(2) 0.0545(11) Uani 1 1 d . . . . .
H69A H 0.749587 0.173211 0.359389 0.065 Uiso 1 1 calc R U . . .
H69B H 0.725164 0.053307 0.371996 0.065 Uiso 1 1 calc R U . . .
C84 C 0.7257(8) 0.9119(6) 0.4941(3) 0.0361(15) Uani 0.699(9) 1 d D U P A 3
H84A H 0.711576 0.899415 0.457861 0.043 Uiso 0.699(9) 1 calc R U P A 3
H84B H 0.637988 0.931772 0.510742 0.043 Uiso 0.699(9) 1 calc R U P A 3
C66 C 1.1240(5) 0.1308(4) 0.2948(3) 0.0625(13) Uani 1 1 d . . . . .
H66A H 1.189212 0.114970 0.266604 0.075 Uiso 1 1 calc R U . . .
H66B H 1.169540 0.148483 0.324593 0.075 Uiso 1 1 calc R U . . .
C72 C 0.4931(5) 0.1142(4) 0.3187(2) 0.0531(11) Uani 1 1 d . . . . .
H72A H 0.496124 0.041474 0.311051 0.064 Uiso 1 1 calc R U . . .
H72B H 0.425761 0.164614 0.295460 0.064 Uiso 1 1 calc R U . . .
C76 C 0.3553(5) 0.1569(4) 0.1262(2) 0.0574(12) Uani 1 1 d D . . . .
H76A H 0.400316 0.174077 0.092332 0.069 Uiso 0.44(7) 1 calc R U P C 1
H76B H 0.323948 0.089823 0.126483 0.069 Uiso 0.44(7) 1 calc R U P C 1
H76C H 0.384632 0.196718 0.093428 0.069 Uiso 0.56(7) 1 calc R U P C 2
H76D H 0.340732 0.087100 0.119841 0.069 Uiso 0.56(7) 1 calc R U P C 2
C71 C 0.4586(6) 0.1199(4) 0.3763(2) 0.0632(14) Uani 1 1 d . . . . .
H71A H 0.371413 0.167750 0.379599 0.076 Uiso 1 1 calc R U . . .
H71B H 0.455798 0.048514 0.395983 0.076 Uiso 1 1 calc R U . . .
C85 C 0.8083(6) 0.8119(5) 0.5262(2) 0.0410(15) Uani 0.699(9) 1 d D . P A 3
H85A H 0.752045 0.775807 0.551883 0.049 Uiso 0.699(9) 1 calc R U P A 3
H85B H 0.852329 0.761428 0.502947 0.049 Uiso 0.699(9) 1 calc R U P A 3
C86 C 0.9100(8) 0.8533(6) 0.5542(3) 0.056(2) Uani 0.699(9) 1 d D . P A 3
H86A H 0.999950 0.832824 0.539382 0.068 Uiso 0.699(9) 1 calc R U P A 3
H86B H 0.912220 0.825896 0.592421 0.068 Uiso 0.699(9) 1 calc R U P A 3
C87 C 0.8606(7) 0.9741(5) 0.5437(3) 0.0455(16) Uani 0.699(9) 1 d D . P A 3
H87A H 0.795654 0.997575 0.570835 0.055 Uiso 0.699(9) 1 calc R U P A 3
H87B H 0.935518 1.011292 0.543555 0.055 Uiso 0.699(9) 1 calc R U P A 3
C74 C 0.242(2) 0.245(2) 0.1342(15) 0.079(9) Uani 0.44(7) 1 d D . P C 1
H74A H 0.163225 0.217186 0.147844 0.095 Uiso 0.44(7) 1 calc R U P C 1
H74B H 0.218446 0.294570 0.100887 0.095 Uiso 0.44(7) 1 calc R U P C 1
C75 C 0.2370(11) 0.220(2) 0.1506(15) 0.076(7) Uani 0.56(7) 1 d D . P C 2
H75A H 0.196242 0.173668 0.177879 0.091 Uiso 0.56(7) 1 calc R U P C 2
H75B H 0.169245 0.256222 0.123616 0.091 Uiso 0.56(7) 1 calc R U P C 2
C79 C 0.743(3) 0.2905(17) 0.0749(5) 0.052(6) Uani 0.35(3) 1 d D . P B 2
H79A H 0.774955 0.358343 0.070340 0.062 Uiso 0.35(3) 1 calc R U P B 2
H79B H 0.646987 0.307022 0.066993 0.062 Uiso 0.35(3) 1 calc R U P B 2
C80 C 0.816(2) 0.2202(17) 0.0376(8) 0.046(5) Uani 0.35(3) 1 d D . P B 2
H80A H 0.857583 0.261734 0.008386 0.055 Uiso 0.35(3) 1 calc R U P B 2
H80B H 0.756856 0.181214 0.022884 0.055 Uiso 0.35(3) 1 calc R U P B 2
C81 C 0.8342(13) 0.2455(10) 0.0454(6) 0.055(3) Uani 0.65(3) 1 d D . P B 1
H81A H 0.877712 0.307018 0.044176 0.066 Uiso 0.65(3) 1 calc R U P B 1
H81B H 0.814836 0.237484 0.008951 0.066 Uiso 0.65(3) 1 calc R U P B 1
C78 C 0.7097(12) 0.2597(14) 0.0776(4) 0.051(3) Uani 0.65(3) 1 d D . P B 1
H78A H 0.657112 0.333243 0.070057 0.061 Uiso 0.65(3) 1 calc R U P B 1
H78B H 0.653657 0.208920 0.072033 0.061 Uiso 0.65(3) 1 calc R U P B 1
C73 C 0.2958(5) 0.3010(4) 0.1751(3) 0.0774(19) Uani 1 1 d D . . . .
H73A H 0.290947 0.376988 0.160733 0.093 Uiso 0.44(7) 1 calc R U P C 1
H73B H 0.241343 0.296766 0.207522 0.093 Uiso 0.44(7) 1 calc R U P C 1
H73C H 0.291592 0.367588 0.149869 0.093 Uiso 0.56(7) 1 calc R U P C 2
H73D H 0.246991 0.318052 0.207466 0.093 Uiso 0.56(7) 1 calc R U P C 2
C77 C 0.4490(6) 0.1473(5) 0.1726(3) 0.0761(18) Uani 1 1 d D . . . .
H77A H 0.428536 0.094861 0.202395 0.091 Uiso 1 1 calc R U . . .
H77B H 0.542655 0.124923 0.161984 0.091 Uiso 1 1 calc R U . . .
C88 C 0.926(3) 1.010(3) 0.4884(13) 0.129(11) Uani 0.301(9) 1 d D U P A 4
H88A H 0.925392 0.998444 0.451347 0.154 Uiso 0.301(9) 1 calc R U P A 4
H88B H 0.874656 1.082259 0.491662 0.154 Uiso 0.301(9) 1 calc R U P A 4
C89 C 0.874(4) 0.915(4) 0.5299(18) 0.146(14) Uani 0.301(9) 1 d D U P A 4
H89A H 0.855581 0.934569 0.565559 0.175 Uiso 0.301(9) 1 calc R U P A 4
H89B H 0.935738 0.845669 0.532149 0.175 Uiso 0.301(9) 1 calc R U P A 4
C90 C 0.736(5) 0.921(5) 0.497(2) 0.163(17) Uani 0.301(9) 1 d D U P A 4
H90A H 0.675047 0.988949 0.498068 0.245 Uiso 0.301(9) 1 calc R U P A 4
H90B H 0.693117 0.862478 0.512375 0.245 Uiso 0.301(9) 1 calc R U P A 4
H90C H 0.758267 0.913915 0.459840 0.245 Uiso 0.301(9) 1 calc R U P A 4

loop_
_atom_site_aniso_label
_atom_site_aniso_U_11
_atom_site_aniso_U_22
_atom_site_aniso_U_33
_atom_site_aniso_U_23
_atom_site_aniso_U_13
_atom_site_aniso_U_12
Ce1 0.02219(9) 0.01919(9) 0.02343(9) -0.00242(6) 0.00253(6) -0.00376(6)
K1 0.0359(4) 0.0292(3) 0.0372(4) -0.0088(3) 0.0042(3) -0.0065(3)
O1 0.0496(16) 0.0314(13) 0.0469(16) -0.0034(12) -0.0021(13) -0.0047(12)
O4 0.0497(17) 0.070(2) 0.0404(17) -0.0200(15) -0.0028(13) 0.0170(16)
O2 0.0562(18) 0.0550(19) 0.0492(18) -0.0061(14) 0.0138(14) -0.0173(15)
O3 0.0421(16) 0.0479(18) 0.086(3) -0.0295(17) -0.0071(16) -0.0003(13)
C17 0.0241(15) 0.0196(14) 0.0265(16) 0.0017(11) 0.0017(12) -0.0025(11)
C13 0.0191(14) 0.0221(14) 0.0322(17) -0.0015(12) 0.0011(12) -0.0031(11)
C29 0.0262(15) 0.0262(15) 0.0232(15) -0.0006(12) 0.0007(12) -0.0104(12)
C9 0.0239(15) 0.0216(14) 0.0301(17) -0.0068(12) 0.0034(12) -0.0057(11)
C4 0.0246(15) 0.0211(14) 0.0256(16) -0.0020(11) 0.0016(12) -0.0057(11)
C14 0.0216(14) 0.0220(14) 0.0296(16) -0.0027(12) 0.0056(12) -0.0037(11)
C53 0.0200(14) 0.0256(15) 0.0289(17) 0.0008(12) 0.0031(12) 0.0006(12)
C41 0.0229(14) 0.0261(15) 0.0277(16) -0.0098(12) 0.0028(12) -0.0037(12)
C18 0.0250(16) 0.0310(17) 0.0319(18) -0.0015(13) 0.0053(13) -0.0035(13)
C23 0.0280(16) 0.0263(15) 0.0258(16) -0.0064(12) 0.0034(12) -0.0086(12)
C10 0.0219(14) 0.0252(15) 0.0333(17) -0.0078(13) 0.0035(12) -0.0082(12)
C1 0.0205(14) 0.0225(14) 0.0265(16) -0.0016(12) 0.0033(11) -0.0004(11)
C5 0.0187(14) 0.0212(14) 0.0301(16) -0.0014(12) 0.0032(11) -0.0058(11)
C59 0.0229(15) 0.0266(15) 0.0308(17) 0.0006(13) 0.0056(12) 0.0003(12)
C12 0.0228(15) 0.0210(14) 0.0309(17) -0.0015(12) 0.0018(12) -0.0026(11)
C54 0.0244(15) 0.0331(17) 0.0277(17) 0.0000(13) 0.0033(12) -0.0033(13)
C52 0.0267(16) 0.0337(18) 0.0374(19) -0.0073(14) 0.0044(14) -0.0074(13)
C24 0.0284(16) 0.0270(15) 0.0288(17) -0.0053(13) 0.0035(13) -0.0056(13)
C47 0.0212(14) 0.0226(14) 0.0298(16) -0.0006(12) 0.0067(12) -0.0041(11)
C42 0.0262(16) 0.0377(18) 0.0355(19) -0.0131(15) 0.0058(13) -0.0084(14)
C6 0.0225(14) 0.0219(14) 0.0257(16) 0.0000(12) 0.0027(12) -0.0048(11)
C35 0.0273(15) 0.0285(16) 0.0236(16) 0.0013(12) 0.0017(12) -0.0122(13)
C22 0.0227(15) 0.0243(15) 0.0306(17) -0.0022(12) 0.0022(12) -0.0028(12)
C2 0.0237(15) 0.0266(15) 0.0264(16) -0.0052(12) 0.0082(12) -0.0023(12)
C8 0.0194(14) 0.0227(14) 0.0253(15) -0.0004(11) 0.0016(11) -0.0013(11)
C11 0.0216(15) 0.0220(14) 0.0321(17) -0.0042(12) 0.0048(12) -0.0054(11)
C19 0.0245(16) 0.0341(18) 0.039(2) 0.0027(15) 0.0017(14) -0.0064(13)
C48 0.0282(16) 0.0274(16) 0.0292(17) -0.0016(13) 0.0001(13) -0.0006(13)
C7 0.0241(15) 0.0250(15) 0.0236(15) -0.0027(12) 0.0020(12) -0.0023(12)
C21 0.0320(17) 0.0345(18) 0.0302(18) -0.0045(14) 0.0008(14) -0.0094(14)
C30 0.0279(16) 0.0265(15) 0.0302(17) 0.0015(13) -0.0029(13) -0.0078(13)
C64 0.0239(16) 0.0283(16) 0.045(2) -0.0023(15) 0.0081(14) -0.0038(13)
C28 0.0305(17) 0.0306(17) 0.0292(17) -0.0043(13) 0.0061(13) -0.0040(13)
C15 0.0238(15) 0.0228(14) 0.0271(16) -0.0042(12) 0.0059(12) -0.0063(12)
C20 0.0291(17) 0.0382(19) 0.0355(19) 0.0025(15) -0.0044(14) -0.0122(14)
C3 0.0247(15) 0.0232(14) 0.0261(16) -0.0066(12) 0.0061(12) -0.0047(12)
C46 0.0274(16) 0.0294(16) 0.0294(17) -0.0050(13) 0.0006(13) -0.0073(13)
C27 0.0348(18) 0.041(2) 0.0291(18) -0.0086(15) 0.0096(14) -0.0064(15)
C49 0.0337(18) 0.0380(19) 0.0267(17) -0.0008(14) 0.0033(14) 0.0019(14)
C40 0.0274(16) 0.0389(18) 0.0269(17) -0.0011(14) 0.0015(13) -0.0106(14)
C55 0.0266(17) 0.047(2) 0.0311(18) -0.0015(15) 0.0011(13) -0.0049(15)
C31 0.0285(17) 0.0392(19) 0.038(2) 0.0087(15) -0.0025(14) -0.0106(14)
C58 0.0258(16) 0.0316(17) 0.040(2) 0.0062(15) 0.0013(14) -0.0050(13)
C63 0.0273(17) 0.0337(19) 0.057(3) 0.0037(17) 0.0118(16) -0.0048(14)
C51 0.0259(17) 0.040(2) 0.045(2) -0.0014(16) 0.0101(15) -0.0112(15)
C34 0.0351(18) 0.0371(18) 0.0277(17) -0.0073(14) 0.0028(13) -0.0136(15)
O5 0.045(2) 0.044(2) 0.049(3) -0.0054(19) -0.0012(19) -0.0143(19)
C36 0.0278(16) 0.0353(18) 0.0330(18) 0.0032(14) -0.0031(13) -0.0086(14)
C32 0.0349(19) 0.060(3) 0.0319(19) 0.0079(17) -0.0093(15) -0.0230(18)
C33 0.047(2) 0.060(3) 0.0252(18) -0.0062(17) -0.0003(15) -0.0260(19)
C43 0.0285(18) 0.055(2) 0.038(2) -0.0127(17) -0.0007(15) -0.0108(16)
C25 0.0355(18) 0.0337(18) 0.0290(18) -0.0007(14) 0.0015(14) -0.0045(14)
C16 0.0228(15) 0.0276(15) 0.0263(16) -0.0051(12) 0.0064(12) -0.0090(12)
C50 0.0305(18) 0.044(2) 0.035(2) 0.0049(16) 0.0107(14) -0.0010(15)
C44 0.039(2) 0.057(2) 0.0283(19) -0.0029(17) -0.0016(15) -0.0090(18)
C45 0.0327(18) 0.042(2) 0.0336(19) 0.0000(15) 0.0032(14) -0.0099(15)
C60 0.0261(16) 0.0389(19) 0.0360(19) -0.0046(15) 0.0062(14) -0.0045(14)
C39 0.0366(19) 0.055(2) 0.0321(19) -0.0067(17) 0.0064(15) -0.0207(17)
C38 0.049(2) 0.057(2) 0.0232(17) 0.0031(16) -0.0034(15) -0.0254(19)
C57 0.0343(19) 0.044(2) 0.040(2) 0.0142(17) 0.0032(16) -0.0074(16)
C37 0.044(2) 0.043(2) 0.0315(19) 0.0085(16) -0.0090(16) -0.0183(17)
C62 0.037(2) 0.051(2) 0.045(2) 0.0016(19) 0.0160(17) -0.0032(18)
C67 0.045(2) 0.042(2) 0.051(3) -0.0058(19) -0.0021(19) -0.0015(18)
C26 0.045(2) 0.043(2) 0.0232(17) -0.0014(14) 0.0042(14) -0.0111(16)
C61 0.0335(19) 0.053(2) 0.039(2) -0.0084(18) 0.0109(16) -0.0040(17)
C56 0.0343(19) 0.053(2) 0.0305(19) 0.0102(17) 0.0010(15) -0.0008(17)
C83 0.038(2) 0.044(2) 0.039(2) -0.0101(17) 0.0033(16) -0.0034(16)
C82 0.051(3) 0.070(3) 0.039(2) -0.016(2) 0.0029(19) 0.007(2)
C68 0.044(2) 0.0252(17) 0.043(2) -0.0078(15) 0.0040(16) 0.0010(15)
C65 0.046(2) 0.036(2) 0.077(3) -0.013(2) 0.004(2) -0.0097(18)
C70 0.060(3) 0.046(2) 0.051(3) -0.015(2) 0.011(2) -0.007(2)
C69 0.059(3) 0.046(2) 0.055(3) -0.014(2) 0.008(2) 0.001(2)
C84 0.040(4) 0.041(3) 0.029(3) -0.007(3) 0.004(2) -0.012(3)
C66 0.048(3) 0.057(3) 0.083(4) -0.011(3) -0.003(2) -0.012(2)
C72 0.059(3) 0.047(2) 0.057(3) -0.012(2) 0.015(2) -0.019(2)
C76 0.062(3) 0.062(3) 0.056(3) -0.014(2) 0.008(2) -0.027(2)
C71 0.082(4) 0.060(3) 0.060(3) -0.020(2) 0.028(3) -0.038(3)
C85 0.048(3) 0.039(3) 0.035(3) -0.007(2) 0.004(2) -0.007(2)
C86 0.065(5) 0.044(4) 0.058(5) -0.020(3) -0.018(4) 0.006(3)
C87 0.048(4) 0.043(3) 0.047(4) -0.018(3) -0.001(3) -0.004(3)
C74 0.071(12) 0.048(12) 0.113(17) -0.013(12) -0.036(10) 0.007(8)
C75 0.041(7) 0.041(8) 0.147(18) -0.029(12) -0.036(7) 0.007(5)
C79 0.049(13) 0.063(13) 0.043(9) -0.035(8) -0.031(8) 0.012(8)
C80 0.087(12) 0.022(7) 0.027(8) -0.013(6) 0.004(7) 0.000(7)
C81 0.092(7) 0.040(6) 0.032(5) -0.012(5) 0.002(4) -0.007(5)
C78 0.044(6) 0.056(7) 0.053(5) -0.015(4) -0.015(4) -0.004(4)
C73 0.052(3) 0.046(3) 0.136(6) -0.031(3) -0.021(3) 0.002(2)
C77 0.061(3) 0.063(3) 0.107(5) -0.044(3) -0.021(3) 0.008(3)
C88 0.16(3) 0.13(3) 0.11(2) -0.063(19) 0.01(2) -0.02(2)
C89 0.09(2) 0.20(4) 0.16(4) -0.07(3) 0.05(2) -0.04(3)
C90 0.11(3) 0.19(4) 0.17(4) -0.02(3) 0.01(3) -0.01(3)

loop_
_atom_type_symbol
_atom_type_description
_atom_type_scat_dispersion_real
_atom_type_scat_dispersion_imag
_atom_type_scat_source
C C 0.0181 0.0091 'International Tables Vol C Tables 4.2.6.8 and 6.1.1.4'
H H 0.0000 0.0000 'International Tables Vol C Tables 4.2.6.8 and 6.1.1.4'
Ce Ce -1.8482 9.6596 'International Tables Vol C Tables 4.2.6.8 and 6.1.1.4'
K K 0.3868 1.0657 'International Tables Vol C Tables 4.2.6.8 and 6.1.1.4'
O O 0.0492 0.0322 'International Tables Vol C Tables 4.2.6.8 and 6.1.1.4'

loop_
_exptl_crystal_face_index_h
_exptl_crystal_face_index_k
_exptl_crystal_face_index_l
_exptl_crystal_face_perp_dist
2 1 0 0.1505
-2 -1 0 0.2493
0 -2 -1 0.0183
0 2 1 0.0124
2 -1 1 0.1395
0 0 -1 0.0105
0 0 1 0.0067
0 1 -1 0.0118

loop_
_geom_angle_atom_site_label_1
_geom_angle_atom_site_label_2
_geom_angle_atom_site_label_3
_geom_angle
_geom_angle_site_symmetry_1
_geom_angle_site_symmetry_3
_geom_angle_publ_flag
C9 Ce1 C14 56.92(9) . . ?
C9 Ce1 C12 79.01(10) . . ?
C9 Ce1 C6 113.87(9) . . ?
C9 Ce1 C11 49.25(9) . . ?
C4 Ce1 C9 153.10(9) . . ?
C4 Ce1 C14 102.60(9) . . ?
C4 Ce1 C12 100.89(9) . . ?
C4 Ce1 C6 49.34(9) . . ?
C4 Ce1 C11 151.09(9) . . ?
C1 Ce1 C9 110.61(9) . . ?
C1 Ce1 C4 79.56(9) . . ?
C1 Ce1 C14 153.13(9) . . ?
C1 Ce1 C12 157.91(9) . . ?
C1 Ce1 C6 57.84(9) . . ?
C1 Ce1 C11 112.83(9) . . ?
C1 Ce1 C3 49.61(9) . . ?
C12 Ce1 C14 48.74(9) . . ?
C6 Ce1 C14 102.97(9) . . ?
C6 Ce1 C12 137.91(9) . . ?
C6 Ce1 C11 159.35(10) . . ?
C8 Ce1 C9 160.60(10) . . ?
C8 Ce1 C4 31.21(9) . . ?
C8 Ce1 C14 133.78(9) . . ?
C8 Ce1 C1 51.91(10) . . ?
C8 Ce1 C12 120.36(10) . . ?
C8 Ce1 C6 51.91(10) . . ?
C8 Ce1 C11 139.95(9) . . ?
C8 Ce1 C15 164.12(10) . . ?
C8 Ce1 C3 30.83(9) . . ?
C8 Ce1 C16 146.88(10) . . ?
C11 Ce1 C14 78.27(9) . . ?
C11 Ce1 C12 57.59(9) . . ?
C7 Ce1 C9 127.46(10) . . ?
C7 Ce1 C4 51.92(10) . . ?
C7 Ce1 C14 133.93(9) . . ?
C7 Ce1 C1 31.11(9) . . ?
C7 Ce1 C12 152.18(10) . . ?
C7 Ce1 C6 31.02(9) . . ?
C7 Ce1 C8 33.32(10) . . ?
C7 Ce1 C11 143.90(9) . . ?
C7 Ce1 C15 149.53(10) . . ?
C7 Ce1 C3 51.91(10) . . ?
C7 Ce1 C16 174.61(10) . . ?
C15 Ce1 C9 30.84(10) . . ?
C15 Ce1 C4 132.91(9) . . ?
C15 Ce1 C14 30.45(9) . . ?
C15 Ce1 C1 141.38(10) . . ?
C15 Ce1 C12 51.41(10) . . ?
C15 Ce1 C6 122.50(9) . . ?
C15 Ce1 C11 51.26(9) . . ?
C15 Ce1 C3 158.02(10) . . ?
C15 Ce1 C16 32.97(10) . . ?
C3 Ce1 C9 147.52(9) . . ?
C3 Ce1 C4 57.72(9) . . ?
C3 Ce1 C14 152.39(10) . . ?
C3 Ce1 C12 111.83(10) . . ?
C3 Ce1 C6 79.36(9) . . ?
C3 Ce1 C11 109.28(9) . . ?
C16 Ce1 C9 51.77(10) . . ?
C16 Ce1 C4 131.74(10) . . ?
C16 Ce1 C14 51.07(9) . . ?
C16 Ce1 C1 143.64(9) . . ?
C16 Ce1 C12 30.88(10) . . ?
C16 Ce1 C6 153.69(9) . . ?
C16 Ce1 C11 30.81(9) . . ?
C16 Ce1 C3 125.16(10) . . ?
O1 K1 O3 145.66(9) . . ?
O1 K1 C9 115.41(9) . . ?
O1 K1 C10 130.38(9) . . ?
O1 K1 C11 113.13(9) . . ?
O1 K1 C15 90.20(9) . . ?
O1 K1 C16 88.55(9) . . ?
O4 K1 O1 81.80(9) . . ?
O4 K1 O2 132.35(11) . . ?
O4 K1 O3 87.48(11) . . ?
O4 K1 C9 87.68(10) . . ?
O4 K1 C10 109.61(10) . . ?
O4 K1 C11 131.16(10) . . ?
O4 K1 C15 92.52(11) . . ?
O4 K1 C16 119.27(11) . . ?
O2 K1 O1 76.56(10) . . ?
O2 K1 O3 87.25(12) . . ?
O2 K1 C9 139.97(10) . . ?
O2 K1 C10 116.82(10) . . ?
O2 K1 C11 96.45(10) . . ?
O2 K1 C15 128.99(10) . . ?
O2 K1 C16 102.20(10) . . ?
O3 K1 C9 96.52(10) . . ?
O3 K1 C10 83.95(9) . . ?
O3 K1 C11 98.47(9) . . ?
O3 K1 C15 122.94(10) . . ?
O3 K1 C16 124.77(9) . . ?
C10 K1 C9 25.87(8) . . ?
C11 K1 C9 43.54(8) . . ?
C11 K1 C10 25.67(9) . . ?
C15 K1 C9 26.67(8) . . ?
C15 K1 C10 42.83(8) . . ?
C15 K1 C11 44.19(8) . . ?
C16 K1 C9 44.26(9) . . ?
C16 K1 C10 43.02(9) . . ?
C16 K1 C11 27.04(8) . . ?
C16 K1 C15 27.38(8) . . ?
C68 O1 K1 123.6(2) . . ?
C65 O1 K1 124.1(2) . . ?
C65 O1 C68 109.7(3) . . ?
C83 O4 K1 116.5(2) . . ?
C83 O4 C79 108.3(9) . . ?
C79 O4 K1 135.2(9) . . ?
C78 O4 K1 132.1(6) . . ?
C78 O4 C83 106.3(7) . . ?
C69 O2 K1 127.4(3) . . ?
C69 O2 C72 107.3(4) . . ?
C72 O2 K1 119.8(3) . . ?
C73 O3 K1 145.8(3) . . ?
C73 O3 C77 108.9(4) . . ?
C77 O3 K1 105.3(3) . . ?
C18 C17 C1 119.9(3) . . ?
C22 C17 C18 117.7(3) . . ?
C22 C17 C1 122.4(3) . . ?
Ce1 C13 H13 124.2 . . ?
C14 C13 Ce1 72.26(17) . . ?
C14 C13 H13 123.6 . . ?
C14 C13 C12 112.8(3) . . ?
C12 C13 Ce1 71.51(17) . . ?
C12 C13 H13 123.6 . . ?
C30 C29 C4 120.9(3) . . ?
C34 C29 C4 121.7(3) . . ?
C34 C29 C30 117.3(3) . . ?
Ce1 C9 K1 123.64(12) . . ?
C41 C9 Ce1 115.8(2) . . ?
C41 C9 K1 119.7(2) . . ?
C10 C9 Ce1 81.43(18) . . ?
C10 C9 K1 76.51(18) . . ?
C10 C9 C41 123.6(3) . . ?
C10 C9 C15 105.2(3) . . ?
C15 C9 Ce1 64.72(17) . . ?
C15 C9 K1 72.21(17) . . ?
C15 C9 C41 131.1(3) . . ?
C29 C4 Ce1 124.9(2) . . ?
C29 C4 C8 130.1(3) . . ?
C5 C4 Ce1 80.09(18) . . ?
C5 C4 C29 123.7(3) . . ?
C5 C4 C8 105.9(3) . . ?
C8 C4 Ce1 64.40(17) . . ?
C13 C14 Ce1 79.81(18) . . ?
C13 C14 C59 126.1(3) . . ?
C13 C14 C15 105.9(3) . . ?
C59 C14 Ce1 127.5(2) . . ?
C15 C14 Ce1 63.25(16) . . ?
C15 C14 C59 127.5(3) . . ?
C54 C53 C12 121.7(3) . . ?
C58 C53 C12 121.4(3) . . ?
C58 C53 C54 116.9(3) . . ?
C42 C41 C9 120.1(3) . . ?
C46 C41 C9 122.5(3) . . ?
C46 C41 C42 117.3(3) . . ?
C17 C18 H18 119.4 . . ?
C19 C18 C17 121.2(3) . . ?
C19 C18 H18 119.4 . . ?
C24 C23 C28 117.5(3) . . ?
C24 C23 C3 123.4(3) . . ?
C28 C23 C3 118.9(3) . . ?
Ce1 C10 K1 119.31(11) . . ?
Ce1 C10 H10 126.8 . . ?
K1 C10 H10 113.9 . . ?
C9 C10 Ce1 70.13(17) . . ?
C9 C10 K1 77.62(18) . . ?
C9 C10 H10 123.8 . . ?
C11 C10 Ce1 70.96(18) . . ?
C11 C10 K1 76.32(18) . . ?
C11 C10 C9 112.4(3) . . ?
C11 C10 H10 123.8 . . ?
C17 C1 Ce1 116.5(2) . . ?
C2 C1 Ce1 81.76(18) . . ?
C2 C1 C17 122.7(3) . . ?
C2 C1 C7 106.2(3) . . ?
C7 C1 Ce1 64.74(16) . . ?
C7 C1 C17 131.0(3) . . ?
Ce1 C5 H5 124.7 . . ?
C4 C5 Ce1 71.70(17) . . ?
C4 C5 H5 123.4 . . ?
C4 C5 C6 113.2(3) . . ?
C6 C5 Ce1 71.78(17) . . ?
C6 C5 H5 123.4 . . ?
C64 C59 C14 122.0(3) . . ?
C60 C59 C14 120.3(3) . . ?
C60 C59 C64 117.7(3) . . ?
C13 C12 Ce1 80.25(18) . . ?
C13 C12 C53 124.5(3) . . ?
C13 C12 C16 105.3(3) . . ?
C53 C12 Ce1 127.6(2) . . ?
C53 C12 C16 129.5(3) . . ?
C16 C12 Ce1 64.09(17) . . ?
C53 C54 H54 119.3 . . ?
C55 C54 C53 121.4(3) . . ?
C55 C54 H54 119.3 . . ?
C47 C52 H52 119.7 . . ?
C51 C52 H52 119.7 . . ?
C51 C52 C47 120.6(4) . . ?
C23 C24 H24 119.3 . . ?
C23 C24 C25 121.4(3) . . ?
C25 C24 H24 119.3 . . ?
C52 C47 C11 119.7(3) . . ?
C48 C47 C52 118.1(3) . . ?
C48 C47 C11 122.2(3) . . ?
C41 C42 H42 119.4 . . ?
C43 C42 C41 121.2(3) . . ?
C43 C42 H42 119.4 . . ?
C5 C6 Ce1 79.72(18) . . ?
C5 C6 C35 123.2(3) . . ?
C5 C6 C7 105.4(3) . . ?
C35 C6 Ce1 127.3(2) . . ?
C7 C6 Ce1 63.87(16) . . ?
C7 C6 C35 131.0(3) . . ?
C40 C35 C6 121.0(3) . . ?
C36 C35 C6 122.4(3) . . ?
C36 C35 C40 116.5(3) . . ?
C17 C22 H22 119.4 . . ?
C21 C22 C17 121.2(3) . . ?
C21 C22 H22 119.4 . . ?
Ce1 C2 H2 127.4 . . ?
C1 C2 Ce1 69.93(17) . . ?
C1 C2 H2 124.0 . . ?
C1 C2 C3 112.1(3) . . ?
C3 C2 Ce1 70.42(17) . . ?
C3 C2 H2 124.0 . . ?
C4 C8 Ce1 84.38(18) . . ?
C7 C8 Ce1 72.95(18) . . ?
C7 C8 C4 107.4(3) . . ?
C3 C8 Ce1 84.46(18) . . ?
C3 C8 C4 137.5(3) . . ?
C3 C8 C7 108.2(3) . . ?
Ce1 C11 K1 124.32(11) . . ?
C10 C11 Ce1 81.04(18) . . ?
C10 C11 K1 78.01(18) . . ?
C10 C11 C47 123.8(3) . . ?
C10 C11 C16 106.3(3) . . ?
C47 C11 Ce1 120.7(2) . . ?
C47 C11 K1 113.8(2) . . ?
C16 C11 Ce1 64.43(17) . . ?
C16 C11 K1 73.09(18) . . ?
C16 C11 C47 129.9(3) . . ?
C18 C19 H19 119.6 . . ?
C18 C19 C20 120.8(3) . . ?
C20 C19 H19 119.6 . . ?
C47 C48 H48 119.5 . . ?
C47 C48 C49 120.9(3) . . ?
C49 C48 H48 119.5 . . ?
C1 C7 Ce1 84.15(18) . . ?
C1 C7 C6 137.8(3) . . ?
C1 C7 C8 107.6(3) . . ?
C6 C7 Ce1 85.11(18) . . ?
C6 C7 C8 108.2(3) . . ?
C8 C7 Ce1 73.73(17) . . ?
C22 C21 H21 119.9 . . ?
C22 C21 C20 120.2(3) . . ?
C20 C21 H21 119.9 . . ?
C29 C30 H30 119.2 . . ?
C31 C30 C29 121.7(3) . . ?
C31 C30 H30 119.2 . . ?
C59 C64 H64 119.5 . . ?
C63 C64 C59 121.1(4) . . ?
C63 C64 H64 119.5 . . ?
C23 C28 H28 119.4 . . ?
C27 C28 C23 121.1(3) . . ?
C27 C28 H28 119.4 . . ?
Ce1 C15 K1 140.06(12) . . ?
C9 C15 Ce1 84.45(18) . . ?
C9 C15 K1 81.11(18) . . ?
C9 C15 C14 137.5(3) . . ?
C9 C15 C16 108.7(3) . . ?
C14 C15 Ce1 86.31(19) . . ?
C14 C15 K1 128.1(2) . . ?
C14 C15 C16 108.2(3) . . ?
C16 C15 Ce1 73.84(18) . . ?
C16 C15 K1 75.98(17) . . ?
C19 C20 C21 119.0(3) . . ?
C19 C20 H20 120.5 . . ?
C21 C20 H20 120.5 . . ?
C23 C3 Ce1 120.6(2) . . ?
C2 C3 Ce1 81.07(18) . . ?
C2 C3 C23 121.5(3) . . ?
C2 C3 C8 105.8(3) . . ?
C8 C3 Ce1 64.70(17) . . ?
C8 C3 C23 132.7(3) . . ?
C41 C46 H46 119.4 . . ?
C45 C46 C41 121.2(3) . . ?
C45 C46 H46 119.4 . . ?
C28 C27 H27 119.8 . . ?
C26 C27 C28 120.4(3) . . ?
C26 C27 H27 119.8 . . ?
C48 C49 H49 120.0 . . ?
C50 C49 C48 120.0(4) . . ?
C50 C49 H49 120.0 . . ?
C35 C40 H40 119.0 . . ?
C39 C40 C35 122.0(3) . . ?
C39 C40 H40 119.0 . . ?
C54 C55 H55 119.7 . . ?
C54 C55 C56 120.6(4) . . ?
C56 C55 H55 119.7 . . ?
C30 C31 H31 119.9 . . ?
C30 C31 C32 120.3(4) . . ?
C32 C31 H31 119.9 . . ?
C53 C58 H58 119.2 . . ?
C57 C58 C53 121.7(4) . . ?
C57 C58 H58 119.2 . . ?
C64 C63 H63 119.9 . . ?
C62 C63 C64 120.2(4) . . ?
C62 C63 H63 119.9 . . ?
C52 C51 H51 119.6 . . ?
C50 C51 C52 120.7(3) . . ?
C50 C51 H51 119.6 . . ?
C29 C34 H34 119.6 . . ?
C33 C34 C29 120.8(4) . . ?
C33 C34 H34 119.6 . . ?
C84 O5 C87 104.5(5) . . ?
C35 C36 H36 119.2 . . ?
C37 C36 C35 121.7(4) . . ?
C37 C36 H36 119.2 . . ?
C31 C32 H32 120.4 . . ?
C33 C32 C31 119.3(3) . . ?
C33 C32 H32 120.4 . . ?
C34 C33 H33 119.7 . . ?
C32 C33 C34 120.6(4) . . ?
C32 C33 H33 119.7 . . ?
C42 C43 H43 119.6 . . ?
C42 C43 C44 120.8(4) . . ?
C44 C43 H43 119.6 . . ?
C24 C25 H25 119.8 . . ?
C26 C25 C24 120.4(3) . . ?
C26 C25 H25 119.8 . . ?
Ce1 C16 K1 140.08(13) . . ?
C12 C16 Ce1 85.03(18) . . ?
C12 C16 K1 129.4(2) . . ?
C11 C16 Ce1 84.75(19) . . ?
C11 C16 K1 79.87(18) . . ?
C11 C16 C12 138.7(3) . . ?
C15 C16 Ce1 73.20(17) . . ?
C15 C16 K1 76.64(18) . . ?
C15 C16 C12 107.7(3) . . ?
C15 C16 C11 107.3(3) . . ?
C49 C50 H50 120.2 . . ?
C51 C50 C49 119.5(3) . . ?
C51 C50 H50 120.2 . . ?
C43 C44 H44 120.4 . . ?
C45 C44 C43 119.2(4) . . ?
C45 C44 H44 120.4 . . ?
C46 C45 H45 119.9 . . ?
C44 C45 C46 120.2(3) . . ?
C44 C45 H45 119.9 . . ?
C59 C60 H60 119.5 . . ?
C61 C60 C59 121.0(4) . . ?
C61 C60 H60 119.5 . . ?
C40 C39 H39 119.9 . . ?
C40 C39 C38 120.3(4) . . ?
C38 C39 H39 119.9 . . ?
C39 C38 H38 120.3 . . ?
C37 C38 C39 119.3(4) . . ?
C37 C38 H38 120.3 . . ?
C58 C57 H57 119.8 . . ?
C56 C57 C58 120.4(4) . . ?
C56 C57 H57 119.8 . . ?
C36 C37 H37 119.9 . . ?
C38 C37 C36 120.3(4) . . ?
C38 C37 H37 119.9 . . ?
C63 C62 H62 120.1 . . ?
C63 C62 C61 119.7(4) . . ?
C61 C62 H62 120.1 . . ?
H67A C67 H67B 109.1 . . ?
C68 C67 H67A 111.2 . . ?
C68 C67 H67B 111.2 . . ?
C68 C67 C66 102.9(4) . . ?
C66 C67 H67A 111.2 . . ?
C66 C67 H67B 111.2 . . ?
C27 C26 C25 119.2(3) . . ?
C27 C26 H26 120.4 . . ?
C25 C26 H26 120.4 . . ?
C60 C61 H61 119.9 . . ?
C62 C61 C60 120.2(4) . . ?
C62 C61 H61 119.9 . . ?
C55 C56 H56 120.5 . . ?
C57 C56 C55 119.0(4) . . ?
C57 C56 H56 120.5 . . ?
O4 C83 H83A 110.3 . . ?
O4 C83 H83B 110.3 . . ?
O4 C83 C82 107.3(3) . . ?
H83A C83 H83B 108.5 . . ?
C82 C83 H83A 110.3 . . ?
C82 C83 H83B 110.3 . . ?
C83 C82 H82C 110.1 . . ?
C83 C82 H82D 110.1 . . ?
C83 C82 H82A 111.4 . . ?
C83 C82 H82B 111.4 . . ?
C83 C82 C80 108.0(10) . . ?
C83 C82 C81 101.7(7) . . ?
H82C C82 H82D 108.4 . . ?
H82A C82 H82B 109.3 . . ?
C80 C82 H82C 110.1 . . ?
C80 C82 H82D 110.1 . . ?
C81 C82 H82A 111.4 . . ?
C81 C82 H82B 111.4 . . ?
O1 C68 C67 105.3(3) . . ?
O1 C68 H68A 110.7 . . ?
O1 C68 H68B 110.7 . . ?
C67 C68 H68A 110.7 . . ?
C67 C68 H68B 110.7 . . ?
H68A C68 H68B 108.8 . . ?
O1 C65 H65A 110.6 . . ?
O1 C65 H65B 110.6 . . ?
O1 C65 C66 105.9(4) . . ?
H65A C65 H65B 108.7 . . ?
C66 C65 H65A 110.6 . . ?
C66 C65 H65B 110.6 . . ?
H70A C70 H70B 109.3 . . ?
C69 C70 H70A 111.4 . . ?
C69 C70 H70B 111.4 . . ?
C69 C70 C71 101.9(4) . . ?
C71 C70 H70A 111.4 . . ?
C71 C70 H70B 111.4 . . ?
O2 C69 C70 104.4(4) . . ?
O2 C69 H69A 110.9 . . ?
O2 C69 H69B 110.9 . . ?
C70 C69 H69A 110.9 . . ?
C70 C69 H69B 110.9 . . ?
H69A C69 H69B 108.9 . . ?
O5 C84 H84A 110.4 . . ?
O5 C84 H84B 110.4 . . ?
O5 C84 C85 106.5(5) . . ?
H84A C84 H84B 108.6 . . ?
C85 C84 H84A 110.4 . . ?
C85 C84 H84B 110.4 . . ?
C67 C66 C65 101.9(4) . . ?
C67 C66 H66A 111.4 . . ?
C67 C66 H66B 111.4 . . ?
C65 C66 H66A 111.4 . . ?
C65 C66 H66B 111.4 . . ?
H66A C66 H66B 109.3 . . ?
O2 C72 H72A 110.4 . . ?
O2 C72 H72B 110.4 . . ?
O2 C72 C71 106.7(4) . . ?
H72A C72 H72B 108.6 . . ?
C71 C72 H72A 110.4 . . ?
C71 C72 H72B 110.4 . . ?
H76A C76 H76B 108.8 . . ?
H76C C76 H76D 110.1 . . ?
C74 C76 H76A 110.8 . . ?
C74 C76 H76B 110.8 . . ?
C74 C76 C77 104.9(8) . . ?
C75 C76 H76C 112.6 . . ?
C75 C76 H76D 112.6 . . ?
C75 C76 C77 95.5(11) . . ?
C77 C76 H76A 110.8 . . ?
C77 C76 H76B 110.8 . . ?
C77 C76 H76C 112.6 . . ?
C77 C76 H76D 112.6 . . ?
C70 C71 C72 104.3(4) . . ?
C70 C71 H71A 110.9 . . ?
C70 C71 H71B 110.9 . . ?
C72 C71 H71A 110.9 . . ?
C72 C71 H71B 110.9 . . ?
H71A C71 H71B 108.9 . . ?
C84 C85 H85A 110.9 . . ?
C84 C85 H85B 110.9 . . ?
H85A C85 H85B 109.0 . . ?
C86 C85 C84 104.1(5) . . ?
C86 C85 H85A 110.9 . . ?
C86 C85 H85B 110.9 . . ?
C85 C86 H86A 111.1 . . ?
C85 C86 H86B 111.1 . . ?
C85 C86 C87 103.4(5) . . ?
H86A C86 H86B 109.0 . . ?
C87 C86 H86A 111.1 . . ?
C87 C86 H86B 111.1 . . ?
O5 C87 C86 104.3(5) . . ?
O5 C87 H87A 110.9 . . ?
O5 C87 H87B 110.9 . . ?
C86 C87 H87A 110.9 . . ?
C86 C87 H87B 110.9 . . ?
H87A C87 H87B 108.9 . . ?
C76 C74 H74A 111.0 . . ?
C76 C74 H74B 111.0 . . ?
C76 C74 C73 103.8(10) . . ?
H74A C74 H74B 109.0 . . ?
C73 C74 H74A 111.0 . . ?
C73 C74 H74B 111.0 . . ?
C76 C75 H75A 111.1 . . ?
C76 C75 H75B 111.1 . . ?
C76 C75 C73 103.4(8) . . ?
H75A C75 H75B 109.0 . . ?
C73 C75 H75A 111.1 . . ?
C73 C75 H75B 111.1 . . ?
O4 C79 H79A 109.7 . . ?
O4 C79 H79B 109.7 . . ?
O4 C79 C80 109.6(15) . . ?
H79A C79 H79B 108.2 . . ?
C80 C79 H79A 109.7 . . ?
C80 C79 H79B 109.7 . . ?
C82 C80 H80A 111.4 . . ?
C82 C80 H80B 111.4 . . ?
C79 C80 C82 101.7(14) . . ?
C79 C80 H80A 111.4 . . ?
C79 C80 H80B 111.4 . . ?
H80A C80 H80B 109.3 . . ?
C82 C81 H81A 110.9 . . ?
C82 C81 H81B 110.9 . . ?
H81A C81 H81B 108.9 . . ?
C78 C81 C82 104.4(10) . . ?
C78 C81 H81A 110.9 . . ?
C78 C81 H81B 110.9 . . ?
O4 C78 C81 99.7(9) . . ?
O4 C78 H78A 111.8 . . ?
O4 C78 H78B 111.8 . . ?
C81 C78 H78A 111.8 . . ?
C81 C78 H78B 111.8 . . ?
H78A C78 H78B 109.5 . . ?
O3 C73 C74 108.7(7) . . ?
O3 C73 C75 104.8(8) . . ?
O3 C73 H73A 109.9 . . ?
O3 C73 H73B 109.9 . . ?
O3 C73 H73C 110.8 . . ?
O3 C73 H73D 110.8 . . ?
C74 C73 H73A 109.9 . . ?
C74 C73 H73B 109.9 . . ?
C75 C73 H73C 110.8 . . ?
C75 C73 H73D 110.8 . . ?
H73A C73 H73B 108.3 . . ?
H73C C73 H73D 108.9 . . ?
K1 C77 H77A 104.7 . . ?
K1 C77 H77B 65.6 . . ?
O3 C77 K1 50.8(2) . . ?
O3 C77 C76 104.9(4) . . ?
O3 C77 H77A 110.8 . . ?
O3 C77 H77B 110.8 . . ?
C76 C77 K1 142.9(4) . . ?
C76 C77 H77A 110.8 . . ?
C76 C77 H77B 110.8 . . ?
H77A C77 H77B 108.9 . . ?
C88 C88 H88A 112.4 2_776 . ?
C88 C88 H88B 112.4 2_776 . ?
C88 C88 C89 97(4) 2_776 . ?
H88A C88 H88B 109.9 . . ?
C89 C88 H88A 112.4 . . ?
C89 C88 H88B 112.4 . . ?
C88 C89 H89A 112.6 . . ?
C88 C89 H89B 112.6 . . ?
C88 C89 C90 95(4) . . ?
H89A C89 H89B 110.1 . . ?
C90 C89 H89A 112.6 . . ?
C90 C89 H89B 112.6 . . ?
C89 C90 H90A 109.5 . . ?
C89 C90 H90B 109.5 . . ?
C89 C90 H90C 109.5 . . ?
H90A C90 H90B 109.5 . . ?
H90A C90 H90C 109.5 . . ?
H90B C90 H90C 109.5 . . ?

loop_
_geom_bond_atom_site_label_1
_geom_bond_atom_site_label_2
_geom_bond_distance
_geom_bond_site_symmetry_2
_geom_bond_publ_flag
Ce1 C9 2.816(3) . ?
Ce1 C4 2.815(3) . ?
Ce1 C14 2.859(3) . ?
Ce1 C1 2.795(3) . ?
Ce1 C12 2.843(3) . ?
Ce1 C6 2.820(3) . ?
Ce1 C8 2.551(3) . ?
Ce1 C11 2.834(3) . ?
Ce1 C7 2.541(3) . ?
Ce1 C15 2.559(3) . ?
Ce1 C3 2.808(3) . ?
Ce1 C16 2.567(3) . ?
K1 O1 2.703(3) . ?
K1 O4 2.669(3) . ?
K1 O2 2.669(3) . ?
K1 O3 2.736(3) . ?
K1 C9 3.192(3) . ?
K1 C10 3.178(3) . ?
K1 C11 3.156(3) . ?
K1 C15 3.076(3) . ?
K1 C16 3.068(3) . ?
O1 C68 1.449(4) . ?
O1 C65 1.433(5) . ?
O4 C83 1.436(5) . ?
O4 C79 1.466(13) . ?
O4 C78 1.432(9) . ?
O2 C69 1.426(6) . ?
O2 C72 1.434(6) . ?
O3 C73 1.378(6) . ?
O3 C77 1.430(6) . ?
C17 C18 1.401(4) . ?
C17 C1 1.476(5) . ?
C17 C22 1.399(5) . ?
C13 H13 0.9500 . ?
C13 C14 1.406(5) . ?
C13 C12 1.419(4) . ?
C29 C4 1.465(4) . ?
C29 C30 1.401(5) . ?
C29 C34 1.401(5) . ?
C9 C41 1.465(5) . ?
C9 C10 1.426(4) . ?
C9 C15 1.450(5) . ?
C4 C5 1.402(4) . ?
C4 C8 1.466(4) . ?
C14 C59 1.465(4) . ?
C14 C15 1.452(4) . ?
C53 C12 1.454(5) . ?
C53 C54 1.404(5) . ?
C53 C58 1.403(5) . ?
C41 C42 1.408(5) . ?
C41 C46 1.401(5) . ?
C18 H18 0.9500 . ?
C18 C19 1.383(5) . ?
C23 C24 1.392(5) . ?
C23 C28 1.408(5) . ?
C23 C3 1.474(5) . ?
C10 H10 0.9500 . ?
C10 C11 1.407(5) . ?
C1 C2 1.411(4) . ?
C1 C7 1.452(4) . ?
C5 H5 0.9500 . ?
C5 C6 1.416(4) . ?
C59 C64 1.402(5) . ?
C59 C60 1.401(5) . ?
C12 C16 1.465(5) . ?
C54 H54 0.9500 . ?
C54 C55 1.381(5) . ?
C52 H52 0.9500 . ?
C52 C47 1.406(5) . ?
C52 C51 1.388(5) . ?
C24 H24 0.9500 . ?
C24 C25 1.393(5) . ?
C47 C11 1.477(4) . ?
C47 C48 1.397(5) . ?
C42 H42 0.9500 . ?
C42 C43 1.379(6) . ?
C6 C35 1.459(4) . ?
C6 C7 1.458(4) . ?
C35 C40 1.411(5) . ?
C35 C36 1.400(5) . ?
C22 H22 0.9500 . ?
C22 C21 1.393(5) . ?
C2 H2 0.9500 . ?
C2 C3 1.423(5) . ?
C8 C7 1.460(4) . ?
C8 C3 1.446(4) . ?
C11 C16 1.458(4) . ?
C19 H19 0.9500 . ?
C19 C20 1.388(6) . ?
C48 H48 0.9500 . ?
C48 C49 1.397(5) . ?
C21 H21 0.9500 . ?
C21 C20 1.394(5) . ?
C30 H30 0.9500 . ?
C30 C31 1.383(5) . ?
C64 H64 0.9500 . ?
C64 C63 1.399(5) . ?
C28 H28 0.9500 . ?
C28 C27 1.392(5) . ?
C15 C16 1.454(4) . ?
C20 H20 0.9500 . ?
C46 H46 0.9500 . ?
C46 C45 1.394(5) . ?
C27 H27 0.9500 . ?
C27 C26 1.386(6) . ?
C49 H49 0.9500 . ?
C49 C50 1.389(6) . ?
C40 H40 0.9500 . ?
C40 C39 1.382(5) . ?
C55 H55 0.9500 . ?
C55 C56 1.393(5) . ?
C31 H31 0.9500 . ?
C31 C32 1.386(6) . ?
C58 H58 0.9500 . ?
C58 C57 1.384(6) . ?
C63 H63 0.9500 . ?
C63 C62 1.381(7) . ?
C51 H51 0.9500 . ?
C51 C50 1.385(6) . ?
C34 H34 0.9500 . ?
C34 C33 1.395(5) . ?
O5 C84 1.431(8) . ?
O5 C87 1.431(8) . ?
C36 H36 0.9500 . ?
C36 C37 1.394(5) . ?
C32 H32 0.9500 . ?
C32 C33 1.384(6) . ?
C33 H33 0.9500 . ?
C43 H43 0.9500 . ?
C43 C44 1.387(6) . ?
C25 H25 0.9500 . ?
C25 C26 1.393(5) . ?
C50 H50 0.9500 . ?
C44 H44 0.9500 . ?
C44 C45 1.386(6) . ?
C45 H45 0.9500 . ?
C60 H60 0.9500 . ?
C60 C61 1.397(5) . ?
C39 H39 0.9500 . ?
C39 C38 1.387(6) . ?
C38 H38 0.9500 . ?
C38 C37 1.385(6) . ?
C57 H57 0.9500 . ?
C57 C56 1.383(6) . ?
C37 H37 0.9500 . ?
C62 H62 0.9500 . ?
C62 C61 1.388(6) . ?
C67 H67A 0.9900 . ?
C67 H67B 0.9900 . ?
C67 C68 1.503(6) . ?
C67 C66 1.507(7) . ?
C26 H26 0.9500 . ?
C61 H61 0.9500 . ?
C56 H56 0.9500 . ?
C83 H83A 0.9900 . ?
C83 H83B 0.9900 . ?
C83 C82 1.504(6) . ?
C82 H82C 0.9900 . ?
C82 H82D 0.9900 . ?
C82 H82A 0.9900 . ?
C82 H82B 0.9900 . ?
C82 C80 1.515(14) . ?
C82 C81 1.508(10) . ?
C68 H68A 0.9900 . ?
C68 H68B 0.9900 . ?
C65 H65A 0.9900 . ?
C65 H65B 0.9900 . ?
C65 C66 1.523(7) . ?
C70 H70A 0.9900 . ?
C70 H70B 0.9900 . ?
C70 C69 1.505(6) . ?
C70 C71 1.514(7) . ?
C69 H69A 0.9900 . ?
C69 H69B 0.9900 . ?
C84 H84A 0.9900 . ?
C84 H84B 0.9900 . ?
C84 C85 1.530(9) . ?
C66 H66A 0.9900 . ?
C66 H66B 0.9900 . ?
C72 H72A 0.9900 . ?
C72 H72B 0.9900 . ?
C72 C71 1.523(7) . ?
C76 H76A 0.9900 . ?
C76 H76B 0.9900 . ?
C76 H76C 0.9900 . ?
C76 H76D 0.9900 . ?
C76 C74 1.490(15) . ?
C76 C75 1.499(13) . ?
C76 C77 1.529(7) . ?
C71 H71A 0.9900 . ?
C71 H71B 0.9900 . ?
C85 H85A 0.9900 . ?
C85 H85B 0.9900 . ?
C85 C86 1.519(10) . ?
C86 H86A 0.9900 . ?
C86 H86B 0.9900 . ?
C86 C87 1.531(9) . ?
C87 H87A 0.9900 . ?
C87 H87B 0.9900 . ?
C74 H74A 0.9900 . ?
C74 H74B 0.9900 . ?
C74 C73 1.543(15) . ?
C75 H75A 0.9900 . ?
C75 H75B 0.9900 . ?
C75 C73 1.541(12) . ?
C79 H79A 0.9900 . ?
C79 H79B 0.9900 . ?
C79 C80 1.508(14) . ?
C80 H80A 0.9900 . ?
C80 H80B 0.9900 . ?
C81 H81A 0.9900 . ?
C81 H81B 0.9900 . ?
C81 C78 1.497(12) . ?
C78 H78A 0.9900 . ?
C78 H78B 0.9900 . ?
C73 H73A 0.9900 . ?
C73 H73B 0.9900 . ?
C73 H73C 0.9900 . ?
C73 H73D 0.9900 . ?
C77 H77A 0.9900 . ?
C77 H77B 0.9900 . ?
C88 C88 1.61(7) 2_776 ?
C88 H88A 0.9900 . ?
C88 H88B 0.9900 . ?
C88 C89 1.66(4) . ?
C89 H89A 0.9900 . ?
C89 H89B 0.9900 . ?
C89 C90 1.66(4) . ?
C90 H90A 0.9800 . ?
C90 H90B 0.9800 . ?
C90 H90C 0.9800 . ?

loop_
_geom_torsion_atom_site_label_1
_geom_torsion_atom_site_label_2
_geom_torsion_atom_site_label_3
_geom_torsion_atom_site_label_4
_geom_torsion
_geom_torsion_site_symmetry_1
_geom_torsion_site_symmetry_2
_geom_torsion_site_symmetry_3
_geom_torsion_site_symmetry_4
_geom_torsion_publ_flag
Ce1 C13 C14 C59 129.4(3) . . . . ?
Ce1 C13 C14 C15 -58.2(2) . . . . ?
Ce1 C13 C12 C53 -129.3(3) . . . . ?
Ce1 C13 C12 C16 59.6(2) . . . . ?
Ce1 C9 C41 C42 -131.9(3) . . . . ?
Ce1 C9 C41 C46 43.9(4) . . . . ?
Ce1 C9 C10 K1 -127.75(9) . . . . ?
Ce1 C9 C10 C11 -58.4(2) . . . . ?
Ce1 C9 C15 K1 142.65(10) . . . . ?
Ce1 C9 C15 C14 -78.3(4) . . . . ?
Ce1 C9 C15 C16 70.8(2) . . . . ?
Ce1 C4 C5 C6 60.0(2) . . . . ?
Ce1 C4 C8 C7 -70.2(2) . . . . ?
Ce1 C4 C8 C3 75.5(4) . . . . ?
Ce1 C14 C59 C64 68.8(4) . . . . ?
Ce1 C14 C59 C60 -111.0(3) . . . . ?
Ce1 C14 C15 K1 -157.8(3) . . . . ?
Ce1 C14 C15 C9 77.6(4) . . . . ?
Ce1 C14 C15 C16 -71.7(2) . . . . ?
Ce1 C10 C11 K1 -128.10(8) . . . . ?
Ce1 C10 C11 C47 121.1(3) . . . . ?
Ce1 C10 C11 C16 -59.9(2) . . . . ?
Ce1 C1 C2 C3 57.8(2) . . . . ?
Ce1 C1 C7 C6 76.1(4) . . . . ?
Ce1 C1 C7 C8 -70.8(2) . . . . ?
Ce1 C5 C6 C35 -128.2(3) . . . . ?
Ce1 C5 C6 C7 59.1(2) . . . . ?
Ce1 C12 C16 K1 157.6(2) . . . . ?
Ce1 C12 C16 C11 -76.2(4) . . . . ?
Ce1 C12 C16 C15 70.6(2) . . . . ?
Ce1 C6 C35 C40 -76.5(4) . . . . ?
Ce1 C6 C35 C36 106.6(3) . . . . ?
Ce1 C6 C7 C1 -75.7(4) . . . . ?
Ce1 C6 C7 C8 71.1(2) . . . . ?
Ce1 C2 C3 C23 -120.6(3) . . . . ?
Ce1 C2 C3 C8 60.4(2) . . . . ?
Ce1 C8 C7 C1 78.2(2) . . . . ?
Ce1 C8 C7 C6 -79.1(2) . . . . ?
Ce1 C8 C3 C23 109.3(3) . . . . ?
Ce1 C8 C3 C2 -71.8(2) . . . . ?
Ce1 C11 C16 K1 -143.01(10) . . . . ?
Ce1 C11 C16 C12 76.3(4) . . . . ?
Ce1 C11 C16 C15 -70.6(2) . . . . ?
Ce1 C15 C16 K1 153.53(9) . . . . ?
Ce1 C15 C16 C12 -79.0(2) . . . . ?
Ce1 C15 C16 C11 78.8(2) . . . . ?
K1 O1 C68 C67 -148.7(3) . . . . ?
K1 O1 C65 C66 172.6(3) . . . . ?
K1 O4 C83 C82 -175.7(3) . . . . ?
K1 O4 C79 C80 -170.2(15) . . . . ?
K1 O4 C78 C81 164.2(7) . . . . ?
K1 O2 C69 C70 116.8(4) . . . . ?
K1 O2 C72 C71 -136.8(3) . . . . ?
K1 O3 C73 C74 156(2) . . . . ?
K1 O3 C73 C75 175.4(16) . . . . ?
K1 O3 C77 C76 -148.1(4) . . . . ?
K1 C9 C41 C42 58.4(4) . . . . ?
K1 C9 C41 C46 -125.8(3) . . . . ?
K1 C9 C10 Ce1 127.75(9) . . . . ?
K1 C9 C10 C11 69.4(2) . . . . ?
K1 C9 C15 Ce1 -142.65(10) . . . . ?
K1 C9 C15 C14 139.0(4) . . . . ?
K1 C9 C15 C16 -71.8(2) . . . . ?
K1 C10 C11 Ce1 128.10(8) . . . . ?
K1 C10 C11 C47 -110.8(3) . . . . ?
K1 C10 C11 C16 68.2(2) . . . . ?
K1 C11 C16 Ce1 143.01(10) . . . . ?
K1 C11 C16 C12 -140.7(4) . . . . ?
K1 C11 C16 C15 72.4(2) . . . . ?
K1 C15 C16 Ce1 -153.53(9) . . . . ?
K1 C15 C16 C12 127.5(2) . . . . ?
K1 C15 C16 C11 -74.7(2) . . . . ?
O1 C65 C66 C67 -29.9(5) . . . . ?
O4 C83 C82 C80 -16.1(13) . . . . ?
O4 C83 C82 C81 1.7(8) . . . . ?
O4 C79 C80 C82 -21(3) . . . . ?
O2 C72 C71 C70 5.9(6) . . . . ?
C17 C18 C19 C20 0.4(5) . . . . ?
C17 C1 C2 Ce1 116.3(3) . . . . ?
C17 C1 C2 C3 174.1(3) . . . . ?
C17 C1 C7 Ce1 -104.2(3) . . . . ?
C17 C1 C7 C6 -28.1(6) . . . . ?
C17 C1 C7 C8 -175.0(3) . . . . ?
C17 C22 C21 C20 -0.3(5) . . . . ?
C13 C14 C59 C64 -37.7(5) . . . . ?
C13 C14 C59 C60 142.5(3) . . . . ?
C13 C14 C15 Ce1 69.5(2) . . . . ?
C13 C14 C15 K1 -88.3(3) . . . . ?
C13 C14 C15 C9 147.2(4) . . . . ?
C13 C14 C15 C16 -2.1(3) . . . . ?
C13 C12 C16 Ce1 -70.8(2) . . . . ?
C13 C12 C16 K1 86.8(3) . . . . ?
C13 C12 C16 C11 -147.1(4) . . . . ?
C13 C12 C16 C15 -0.3(3) . . . . ?
C29 C4 C5 Ce1 125.6(3) . . . . ?
C29 C4 C5 C6 -174.4(3) . . . . ?
C29 C4 C8 Ce1 -115.2(3) . . . . ?
C29 C4 C8 C7 174.6(3) . . . . ?
C29 C4 C8 C3 -39.7(6) . . . . ?
C29 C30 C31 C32 -0.1(5) . . . . ?
C29 C34 C33 C32 1.1(6) . . . . ?
C9 C41 C42 C43 176.0(3) . . . . ?
C9 C41 C46 C45 -177.3(3) . . . . ?
C9 C10 C11 Ce1 57.9(2) . . . . ?
C9 C10 C11 K1 -70.2(2) . . . . ?
C9 C10 C11 C47 179.0(3) . . . . ?
C9 C10 C11 C16 -2.0(4) . . . . ?
C9 C15 C16 Ce1 -78.2(2) . . . . ?
C9 C15 C16 K1 75.3(2) . . . . ?
C9 C15 C16 C12 -157.2(3) . . . . ?
C9 C15 C16 C11 0.6(3) . . . . ?
C4 C29 C30 C31 178.0(3) . . . . ?
C4 C29 C34 C33 -178.5(3) . . . . ?
C4 C5 C6 Ce1 -60.0(2) . . . . ?
C4 C5 C6 C35 171.9(3) . . . . ?
C4 C5 C6 C7 -0.9(4) . . . . ?
C4 C8 C7 Ce1 78.3(2) . . . . ?
C4 C8 C7 C1 156.5(3) . . . . ?
C4 C8 C7 C6 -0.8(3) . . . . ?
C4 C8 C3 Ce1 -75.4(4) . . . . ?
C4 C8 C3 C23 33.9(6) . . . . ?
C4 C8 C3 C2 -147.3(4) . . . . ?
C14 C13 C12 Ce1 -60.7(2) . . . . ?
C14 C13 C12 C53 170.0(3) . . . . ?
C14 C13 C12 C16 -1.1(4) . . . . ?
C14 C59 C64 C63 -178.3(3) . . . . ?
C14 C59 C60 C61 178.1(3) . . . . ?
C14 C15 C16 Ce1 80.5(2) . . . . ?
C14 C15 C16 K1 -126.0(2) . . . . ?
C14 C15 C16 C12 1.5(3) . . . . ?
C14 C15 C16 C11 159.3(3) . . . . ?
C53 C12 C16 Ce1 118.6(3) . . . . ?
C53 C12 C16 K1 -83.7(4) . . . . ?
C53 C12 C16 C11 42.4(6) . . . . ?
C53 C12 C16 C15 -170.8(3) . . . . ?
C53 C54 C55 C56 -0.6(6) . . . . ?
C53 C58 C57 C56 -0.5(6) . . . . ?
C41 C9 C10 Ce1 -115.4(3) . . . . ?
C41 C9 C10 K1 116.9(3) . . . . ?
C41 C9 C10 C11 -173.8(3) . . . . ?
C41 C9 C15 Ce1 103.1(3) . . . . ?
C41 C9 C15 K1 -114.2(3) . . . . ?
C41 C9 C15 C14 24.8(6) . . . . ?
C41 C9 C15 C16 174.0(3) . . . . ?
C41 C42 C43 C44 1.6(6) . . . . ?
C41 C46 C45 C44 1.1(6) . . . . ?
C18 C17 C1 Ce1 135.4(3) . . . . ?
C18 C17 C1 C2 37.9(5) . . . . ?
C18 C17 C1 C7 -146.0(3) . . . . ?
C18 C17 C22 C21 1.3(5) . . . . ?
C18 C19 C20 C21 0.6(5) . . . . ?
C23 C24 C25 C26 -1.5(6) . . . . ?
C23 C28 C27 C26 -0.6(6) . . . . ?
C10 C9 C41 C42 -34.8(5) . . . . ?
C10 C9 C41 C46 141.0(3) . . . . ?
C10 C9 C15 Ce1 -72.6(2) . . . . ?
C10 C9 C15 K1 70.1(2) . . . . ?
C10 C9 C15 C14 -150.9(4) . . . . ?
C10 C9 C15 C16 -1.8(3) . . . . ?
C10 C11 C16 Ce1 71.4(2) . . . . ?
C10 C11 C16 K1 -71.6(2) . . . . ?
C10 C11 C16 C12 147.7(4) . . . . ?
C10 C11 C16 C15 0.8(3) . . . . ?
C1 C17 C18 C19 -178.8(3) . . . . ?
C1 C17 C22 C21 178.7(3) . . . . ?
C1 C2 C3 Ce1 -57.5(2) . . . . ?
C1 C2 C3 C23 -178.1(3) . . . . ?
C1 C2 C3 C8 2.9(4) . . . . ?
C5 C4 C8 Ce1 70.4(2) . . . . ?
C5 C4 C8 C7 0.3(3) . . . . ?
C5 C4 C8 C3 145.9(4) . . . . ?
C5 C6 C35 C40 26.9(5) . . . . ?
C5 C6 C35 C36 -150.1(3) . . . . ?
C5 C6 C7 Ce1 -70.1(2) . . . . ?
C5 C6 C7 C1 -145.8(4) . . . . ?
C5 C6 C7 C8 1.0(3) . . . . ?
C59 C14 C15 Ce1 -118.2(3) . . . . ?
C59 C14 C15 K1 83.9(4) . . . . ?
C59 C14 C15 C9 -40.6(6) . . . . ?
C59 C14 C15 C16 170.1(3) . . . . ?
C59 C64 C63 C62 -0.3(6) . . . . ?
C59 C60 C61 C62 0.8(6) . . . . ?
C12 C13 C14 Ce1 60.3(2) . . . . ?
C12 C13 C14 C59 -170.3(3) . . . . ?
C12 C13 C14 C15 2.1(4) . . . . ?
C12 C53 C54 C55 -178.2(3) . . . . ?
C12 C53 C58 C57 178.8(3) . . . . ?
C54 C53 C12 Ce1 -75.1(4) . . . . ?
C54 C53 C12 C13 30.6(5) . . . . ?
C54 C53 C12 C16 -160.6(3) . . . . ?
C54 C53 C58 C57 0.5(5) . . . . ?
C54 C55 C56 C57 0.6(6) . . . . ?
C52 C47 C11 Ce1 141.9(3) . . . . ?
C52 C47 C11 K1 -49.7(4) . . . . ?
C52 C47 C11 C10 41.6(5) . . . . ?
C52 C47 C11 C16 -137.1(4) . . . . ?
C52 C47 C48 C49 1.7(5) . . . . ?
C52 C51 C50 C49 1.0(6) . . . . ?
C24 C23 C28 C27 -0.2(5) . . . . ?
C24 C23 C3 Ce1 36.2(4) . . . . ?
C24 C23 C3 C2 134.9(3) . . . . ?
C24 C23 C3 C8 -46.3(5) . . . . ?
C24 C25 C26 C27 0.6(6) . . . . ?
C47 C52 C51 C50 -0.2(6) . . . . ?
C47 C11 C16 Ce1 -109.7(3) . . . . ?
C47 C11 C16 K1 107.2(3) . . . . ?
C47 C11 C16 C12 -33.4(6) . . . . ?
C47 C11 C16 C15 179.7(3) . . . . ?
C47 C48 C49 C50 -0.9(5) . . . . ?
C42 C41 C46 C45 -1.4(5) . . . . ?
C42 C43 C44 C45 -1.9(6) . . . . ?
C6 C35 C40 C39 -177.7(3) . . . . ?
C6 C35 C36 C37 177.9(3) . . . . ?
C35 C6 C7 Ce1 118.0(3) . . . . ?
C35 C6 C7 C1 42.3(6) . . . . ?
C35 C6 C7 C8 -170.9(3) . . . . ?
C35 C40 C39 C38 0.0(6) . . . . ?
C35 C36 C37 C38 -0.5(6) . . . . ?
C22 C17 C18 C19 -1.3(5) . . . . ?
C22 C17 C1 Ce1 -41.9(4) . . . . ?
C22 C17 C1 C2 -139.4(3) . . . . ?
C22 C17 C1 C7 36.6(5) . . . . ?
C22 C21 C20 C19 -0.6(5) . . . . ?
C2 C1 C7 Ce1 72.4(2) . . . . ?
C2 C1 C7 C6 148.5(4) . . . . ?
C2 C1 C7 C8 1.6(3) . . . . ?
C8 C4 C5 Ce1 -59.6(2) . . . . ?
C8 C4 C5 C6 0.4(4) . . . . ?
C11 C47 C48 C49 -178.8(3) . . . . ?
C48 C47 C11 Ce1 -37.5(4) . . . . ?
C48 C47 C11 K1 130.8(3) . . . . ?
C48 C47 C11 C10 -137.9(3) . . . . ?
C48 C47 C11 C16 43.4(5) . . . . ?
C48 C49 C50 C51 -0.5(6) . . . . ?
C7 C1 C2 Ce1 -60.6(2) . . . . ?
C7 C1 C2 C3 -2.8(4) . . . . ?
C7 C6 C35 C40 -162.4(3) . . . . ?
C7 C6 C35 C36 20.7(5) . . . . ?
C7 C8 C3 Ce1 70.0(2) . . . . ?
C7 C8 C3 C23 179.3(3) . . . . ?
C7 C8 C3 C2 -1.8(3) . . . . ?
C30 C29 C4 Ce1 77.4(3) . . . . ?
C30 C29 C4 C5 -24.9(5) . . . . ?
C30 C29 C4 C8 161.6(3) . . . . ?
C30 C29 C34 C33 -1.3(5) . . . . ?
C30 C31 C32 C33 0.0(6) . . . . ?
C64 C59 C60 C61 -1.8(5) . . . . ?
C64 C63 C62 C61 -0.7(6) . . . . ?
C28 C23 C24 C25 1.2(5) . . . . ?
C28 C23 C3 Ce1 -139.7(3) . . . . ?
C28 C23 C3 C2 -41.1(4) . . . . ?
C28 C23 C3 C8 137.7(4) . . . . ?
C28 C27 C26 C25 0.4(6) . . . . ?
C15 C9 C41 C42 150.1(3) . . . . ?
C15 C9 C41 C46 -34.1(5) . . . . ?
C15 C9 C10 Ce1 60.8(2) . . . . ?
C15 C9 C10 K1 -67.0(2) . . . . ?
C15 C9 C10 C11 2.4(4) . . . . ?
C15 C14 C59 C64 151.6(3) . . . . ?
C15 C14 C59 C60 -28.2(5) . . . . ?
C3 C23 C24 C25 -174.8(3) . . . . ?
C3 C23 C28 C27 176.0(3) . . . . ?
C3 C8 C7 Ce1 -78.1(2) . . . . ?
C3 C8 C7 C1 0.2(3) . . . . ?
C3 C8 C7 C6 -157.2(3) . . . . ?
C46 C41 C42 C43 0.0(5) . . . . ?
C40 C35 C36 C37 0.8(5) . . . . ?
C40 C39 C38 C37 0.3(6) . . . . ?
C31 C32 C33 C34 -0.5(6) . . . . ?
C58 C53 C12 Ce1 106.7(3) . . . . ?
C58 C53 C12 C13 -147.7(3) . . . . ?
C58 C53 C12 C16 21.2(5) . . . . ?
C58 C53 C54 C55 0.1(5) . . . . ?
C58 C57 C56 C55 0.0(6) . . . . ?
C63 C62 C61 C60 0.4(6) . . . . ?
C51 C52 C47 C11 179.3(3) . . . . ?
C51 C52 C47 C48 -1.2(5) . . . . ?
C34 C29 C4 Ce1 -105.5(3) . . . . ?
C34 C29 C4 C5 152.2(3) . . . . ?
C34 C29 C4 C8 -21.3(5) . . . . ?
C34 C29 C30 C31 0.8(5) . . . . ?
O5 C84 C85 C86 15.0(7) . . . . ?
C36 C35 C40 C39 -0.6(5) . . . . ?
C43 C44 C45 C46 0.5(6) . . . . ?
C60 C59 C64 C63 1.5(5) . . . . ?
C39 C38 C37 C36 -0.1(6) . . . . ?
C83 O4 C79 C80 12(3) . . . . ?
C83 O4 C78 C81 -42.9(13) . . . . ?
C83 C82 C80 C79 22(3) . . . . ?
C83 C82 C81 C78 -27.7(14) . . . . ?
C82 C81 C78 O4 43.6(17) . . . . ?
C68 O1 C65 C66 10.5(5) . . . . ?
C68 C67 C66 C65 37.4(5) . . . . ?
C65 O1 C68 C67 13.5(4) . . . . ?
C69 O2 C72 C71 18.9(5) . . . . ?
C69 C70 C71 C72 -26.6(5) . . . . ?
C84 O5 C87 C86 42.5(7) . . . . ?
C84 C85 C86 C87 10.2(8) . . . . ?
C66 C67 C68 O1 -32.1(4) . . . . ?
C72 O2 C69 C70 -36.5(5) . . . . ?
C76 C74 C73 O3 2(3) . . . . ?
C76 C75 C73 O3 -28(3) . . . . ?
C71 C70 C69 O2 38.8(5) . . . . ?
C85 C86 C87 O5 -32.1(8) . . . . ?
C87 O5 C84 C85 -36.1(7) . . . . ?
C74 C76 C77 K1 -71(2) . . . . ?
C74 C76 C77 O3 -28(2) . . . . ?
C75 C76 C77 K1 -87.6(15) . . . . ?
C75 C76 C77 O3 -44.8(15) . . . . ?
C79 O4 C83 C82 2.6(13) . . . . ?
C78 O4 C83 C82 26.5(8) . . . . ?
C73 O3 C77 K1 178.2(6) . . . . ?
C73 O3 C77 C76 30.1(7) . . . . ?
C77 O3 C73 C74 -21(2) . . . . ?
C77 O3 C73 C75 -1.5(18) . . . . ?
C77 C76 C74 C73 15(3) . . . . ?
C77 C76 C75 C73 43(2) . . . . ?
C88 C88 C89 C90 -168(3) 2_776 . . . ?

loop_
_exptl_oxdiff_crystal_face_indexfrac_h
_exptl_oxdiff_crystal_face_indexfrac_k
_exptl_oxdiff_crystal_face_indexfrac_l
_exptl_oxdiff_crystal_face_x
_exptl_oxdiff_crystal_face_y
_exptl_oxdiff_crystal_face_z
1.9929 0.9945 0.0284 -0.0678 -0.1486 0.2570
-1.9929 -0.9945 -0.0284 0.0678 0.1486 -0.2570
0.0035 -1.9979 -1.0212 0.0897 0.2067 0.0911
-0.0035 1.9979 1.0212 -0.0897 -0.2067 -0.0911
1.9936 -1.0089 1.0035 0.1296 0.0035 0.3363
0.0014 0.0027 -0.9982 -0.0538 0.0273 0.0059
-0.0014 -0.0027 0.9982 0.0538 -0.0273 -0.0059
0.0003 1.0031 -0.9866 -0.1256 -0.0623 -0.0367
